data_7160315
loop_
_publ_author_name
'Roy, Subhra Kanti'
'Moser, Sandra'
'D&#xfc;rr-Mayer, Tobias'
'Hinkelmann, Rahel'
'Jessen, Henning J.'

_publ_section_title
;
 ESIPT fluorescence turn-on sensors for detection of short chain inorganic
 polyphosphate in water.
;
_journal_name_full 'Organic &amp; biomolecular chemistry'
_journal_paper_doi 10.1039/d4ob01926a
_journal_year 2024
_chemical_formula_moiety 'C30 H26 Ca Cl2 N2 O12 S4'
_chemical_formula_sum 'C90 H78 Ca3 Cl6 N6 O36 S12'
_chemical_formula_weight 2537.24
_space_group_crystal_system triclinic
_space_group_IT_number 2
_space_group_name_Hall '-P 1'
_space_group_name_H-M_alt 'P -1'
_atom_sites_solution_hydrogens geom
_atom_sites_solution_primary direct
_audit_creation_method
;FinalCif V137 by Daniel Kratzert, Freiburg 2024, 
https://dkratzert.de/finalcif.html
;
_audit_update_record
;
2024-04-29 deposited with the CCDC.	2024-12-17 downloaded from the CCDC.
;
_cell_angle_alpha 104.191(7)
_cell_angle_beta 108.995(12)
_cell_angle_gamma 106.901(9)
_cell_formula_units_Z 2
_cell_length_a 15.316(4)
_cell_length_b 18.777(6)
_cell_length_c 21.258(6)
_cell_measurement_reflns_used 9840
_cell_measurement_temperature 100(2)
_cell_measurement_theta_max 29.6745
_cell_measurement_theta_min 2.1865
_cell_volume 5126(3)
_computing_cell_refinement 'SAINT V8.40B'
_computing_data_collection 'Bruker BIS 8.5.0.27 Release/2023-03-20 and APEX5 2023.9-2'
_computing_data_reduction 'SAINT V8.40B'
_computing_structure_refinement 'SHELXL-2019/2 (Sheldrick, 2019)'
_computing_structure_solution 'SHELXT 2018/2 (Sheldrick, 2018)'
_diffrn_ambient_environment N~2~
_diffrn_ambient_temperature 100(2)
_diffrn_detector CPAD
_diffrn_detector_area_resol_mean 7.41
_diffrn_detector_type 'Bruker PHOTON III'
_diffrn_measured_fraction_theta_full 1.000
_diffrn_measured_fraction_theta_max 0.993
_diffrn_measurement_device 'three-circle diffractometer'
_diffrn_measurement_device_type 'Bruker D8 VENTURE dual wavelength Mo/Cu'
_diffrn_measurement_method '\w and \f scans'
_diffrn_measurement_specimen_support 'MiTeGen micromount'
_diffrn_radiation_monochromator 'mirror optics'
_diffrn_radiation_probe x-ray
_diffrn_radiation_type MoK\a
_diffrn_radiation_wavelength 0.71073
_diffrn_reflns_av_R_equivalents 0.0924
_diffrn_reflns_av_unetI/netI 0.0754
_diffrn_reflns_Laue_measured_fraction_full 1.000
_diffrn_reflns_Laue_measured_fraction_max 0.993
_diffrn_reflns_limit_h_max 21
_diffrn_reflns_limit_h_min -21
_diffrn_reflns_limit_k_max 26
_diffrn_reflns_limit_k_min -26
_diffrn_reflns_limit_l_max 30
_diffrn_reflns_limit_l_min -30
_diffrn_reflns_number 254457
_diffrn_reflns_point_group_measured_fraction_full 1.000
_diffrn_reflns_point_group_measured_fraction_max 0.993
_diffrn_reflns_theta_full 25.242
_diffrn_reflns_theta_max 30.645
_diffrn_reflns_theta_min 1.223
_diffrn_source 'microfocus sealed X-ray tube'
_diffrn_source_current 1.4
_diffrn_source_type 'Incoatec I\ms'
_diffrn_source_voltage 50.0
_exptl_absorpt_coefficient_mu 0.651
_exptl_absorpt_correction_T_max 0.7461
_exptl_absorpt_correction_T_min 0.6718
_exptl_absorpt_correction_type multi-scan
_exptl_absorpt_process_details
;SADABS-2016/2 - Bruker AXS area detector scaling and absorption correction: 
Krause, L., Herbst-Irmer, R., Sheldrick G.M. & Stalke D., J. Appl. Cryst. 48 
(2015) 3-10
;
_exptl_crystal_colour colourless
_exptl_crystal_density_diffrn 1.644
_exptl_crystal_description needle
_exptl_crystal_F_000 2604
_exptl_crystal_recrystallization_method
'Crystals were obtained at room temperature by layering of a solution in acetonitrile with methanol, while both phases did not mix completely.'
_exptl_crystal_size_max 0.198
_exptl_crystal_size_mid 0.029
_exptl_crystal_size_min 0.029
_refine_diff_density_max 1.337
_refine_diff_density_min -0.724
_refine_diff_density_rms 0.098
_refine_ls_extinction_method none
_refine_ls_goodness_of_fit_ref 1.011
_refine_ls_hydrogen_treatment mixed
_refine_ls_matrix_type full
_refine_ls_number_parameters 1480
_refine_ls_number_reflns 31429
_refine_ls_number_restraints 320
_refine_ls_restrained_S_all 1.012
_refine_ls_R_factor_all 0.1101
_refine_ls_R_factor_gt 0.0548
_refine_ls_shift/su_max 0.001
_refine_ls_shift/su_mean 0.000
_refine_ls_structure_factor_coef Fsqd
_refine_ls_weighting_details 'w=1/[\s^2^(Fo^2^)+(0.0702P)^2^+1.6552P] where P=(Fo^2^+2Fc^2^)/3'
_refine_ls_weighting_scheme calc
_refine_ls_wR_factor_gt 0.1319
_refine_ls_wR_factor_ref 0.1605
_reflns_Friedel_coverage 0.000
_reflns_number_gt 18573
_reflns_number_total 31429
_reflns_threshold_expression 'I > 2\s(I)'
_cod_data_source_file d4ob01926a2.cif
_cod_data_source_block Jessen_SR_335_a
_cod_database_code 7160315
_shelx_shelxl_version_number 2019/3
_shelx_space_group_comment
;
The symmetry employed for this shelxl refinement is uniquely defined
by the following loop, which should always be used as a source of
symmetry information in preference to the above space-group names.
They are only intended as comments.
;
_olex2_diffrn_ambient_temperature_device 'Oxford Cryostream 800'

loop_
_space_group_symop_operation_xyz
'x, y, z'
'-x, -y, -z'

loop_
_atom_site_label
_atom_site_type_symbol
_atom_site_fract_x
_atom_site_fract_y
_atom_site_fract_z
_atom_site_U_iso_or_equiv
_atom_site_adp_type
_atom_site_occupancy
_atom_site_site_symmetry_order
_atom_site_calc_flag
_atom_site_refinement_flags_posn
_atom_site_refinement_flags_adp
_atom_site_refinement_flags_occupancy
_atom_site_disorder_assembly
_atom_site_disorder_group
Ca1 Ca 0.26506(4) 0.24400(3) 0.49221(3) 0.01861(11) Uani 1 1 d . . . . .
Ca2 Ca 0.60973(4) 0.25255(3) 0.49339(3) 0.02225(12) Uani 1 1 d . . . . .
Ca3 Ca 0.90553(4) 0.23486(3) 0.48812(3) 0.02230(12) Uani 1 1 d . . . . .
O1_1 O 0.6626(8) 0.2143(6) 0.5902(6) 0.0249(16) Uani 0.495(6) 1 d D U P A 1
S1_1 S 0.6681(4) 0.1357(4) 0.5904(4) 0.0217(8) Uani 0.495(6) 1 d D U P A 1
C1_1 C 0.6986(8) 0.1398(5) 0.6780(3) 0.060(2) Uani 0.495(6) 1 d D U P A 1
H1A_1 H 0.648596 0.150917 0.693369 0.090 Uiso 0.495(6) 1 calc R U P A 1
H1B_1 H 0.765695 0.182537 0.709895 0.090 Uiso 0.495(6) 1 calc R U P A 1
H1C_1 H 0.698690 0.088191 0.679887 0.090 Uiso 0.495(6) 1 calc R U P A 1
C2_1 C 0.5461(5) 0.0566(4) 0.5471(4) 0.055(2) Uani 0.495(6) 1 d D U P A 1
H2A_1 H 0.513078 0.052202 0.497511 0.083 Uiso 0.495(6) 1 calc R U P A 1
H2B_1 H 0.505741 0.067924 0.572726 0.083 Uiso 0.495(6) 1 calc R U P A 1
H2C_1 H 0.551865 0.006036 0.547225 0.083 Uiso 0.495(6) 1 calc R U P A 1
O1_2 O 0.6442(10) 0.2039(6) 0.5829(7) 0.041(2) Uani 0.505(6) 1 d D U P A 2
S1_2 S 0.6609(5) 0.1294(5) 0.5910(4) 0.0394(14) Uani 0.505(6) 1 d D U P A 2
C1_2 C 0.7687(5) 0.1679(4) 0.6751(3) 0.0391(17) Uani 0.505(6) 1 d D U P A 2
H1A_2 H 0.770583 0.124444 0.692629 0.059 Uiso 0.505(6) 1 calc R U P A 2
H1B_2 H 0.764280 0.210209 0.710021 0.059 Uiso 0.505(6) 1 calc R U P A 2
H1C_2 H 0.830203 0.190139 0.668875 0.059 Uiso 0.505(6) 1 calc R U P A 2
C2_2 C 0.5742(6) 0.0985(4) 0.6277(5) 0.060(2) Uani 0.505(6) 1 d D U P A 2
H2A_2 H 0.505633 0.084575 0.592818 0.090 Uiso 0.505(6) 1 calc R U P A 2
H2B_2 H 0.591361 0.142324 0.671748 0.090 Uiso 0.505(6) 1 calc R U P A 2
H2C_2 H 0.577899 0.051437 0.638768 0.090 Uiso 0.505(6) 1 calc R U P A 2
Cl1_3 Cl 0.35915(5) 0.30452(4) 0.80918(3) 0.02436(14) Uani 1 1 d . . . . .
O1_3 O 0.15244(14) 0.55465(11) 0.81085(9) 0.0247(4) Uani 1 1 d . . . . .
S1_3 S 0.17059(5) 0.37624(4) 0.58282(3) 0.01934(13) Uani 1 1 d . . . . .
O2_3 O 0.29980(15) 0.41561(11) 0.88821(9) 0.0244(4) Uani 1 1 d . . . . .
H2A_3 H 0.282(2) 0.4455(19) 0.9080(10) 0.037 Uiso 1 1 calc R U . . .
N1_3 N 0.21147(17) 0.51665(13) 0.90323(11) 0.0217(5) Uani 1 1 d . . . . .
O3_3 O 0.21843(16) 0.45205(11) 0.57868(10) 0.0313(5) Uani 1 1 d . . . . .
O5_3 O 0.19900(14) 0.31372(11) 0.55212(9) 0.0254(4) Uani 1 1 d . . . . .
O6_3 O 0.06142(14) 0.34924(11) 0.55547(9) 0.0262(4) Uani 1 1 d . . . . .
C1_3 C 0.17428(19) 0.57393(15) 0.92441(13) 0.0210(5) Uani 1 1 d . . . . .
C2_3 C 0.1677(2) 0.60581(15) 0.98825(14) 0.0237(6) Uani 1 1 d . . . . .
H2_3 H 0.192735 0.591230 1.028090 0.028 Uiso 1 1 calc R U . . .
C3_3 C 0.1225(2) 0.66016(15) 0.99054(14) 0.0249(6) Uani 1 1 d . . . . .
H3_3 H 0.114277 0.681840 1.032525 0.030 Uiso 1 1 calc R U . . .
C4_3 C 0.0888(2) 0.68383(16) 0.93312(15) 0.0271(6) Uani 1 1 d . . . . .
H4_3 H 0.060325 0.722468 0.937683 0.033 Uiso 1 1 calc R U . . .
C5_3 C 0.0956(2) 0.65251(16) 0.86945(15) 0.0284(6) Uani 1 1 d . . . . .
H5_3 H 0.072512 0.668114 0.829995 0.034 Uiso 1 1 calc R U . . .
C6_3 C 0.1385(2) 0.59700(15) 0.86745(14) 0.0231(5) Uani 1 1 d . . . . .
C7_3 C 0.19609(19) 0.50820(15) 0.83738(13) 0.0205(5) Uani 1 1 d . . . . .
C8_3 C 0.22037(19) 0.45447(14) 0.79089(13) 0.0201(5) Uani 1 1 d . . . . .
C9_3 C 0.19086(19) 0.44384(14) 0.71861(13) 0.0197(5) Uani 1 1 d . . . . .
H9_3 H 0.154810 0.472616 0.699127 0.024 Uiso 1 1 calc R U . . .
C10_3 C 0.21413(18) 0.39136(14) 0.67534(13) 0.0189(5) Uani 1 1 d . . . . .
C11_3 C 0.26956(19) 0.35039(14) 0.70360(13) 0.0197(5) Uani 1 1 d . . . . .
H11_3 H 0.288381 0.316585 0.674341 0.024 Uiso 1 1 calc R U . . .
C12_3 C 0.29663(19) 0.35966(15) 0.77463(13) 0.0200(5) Uani 1 1 d . . . . .
C13_3 C 0.27250(19) 0.41065(15) 0.81996(13) 0.0201(5) Uani 1 1 d . . . . .
Cl1_4 Cl 0.68994(5) 0.29788(4) 0.81023(3) 0.02570(14) Uani 1 1 d . . . . .
O1_4 O 0.49009(14) 0.55239(11) 0.81415(9) 0.0234(4) Uani 1 1 d . . . . .
S1_4 S 0.51658(5) 0.38174(4) 0.58784(3) 0.01814(13) Uani 1 1 d . . . . .
O2_4 O 0.63017(15) 0.40822(11) 0.88927(9) 0.0244(4) Uani 1 1 d . . . . .
H2A_4 H 0.614(2) 0.4417(19) 0.9109(10) 0.037 Uiso 1 1 calc R U . . .
N1_4 N 0.54627(16) 0.51253(12) 0.90584(11) 0.0206(4) Uani 1 1 d . . . . .
O3_4 O 0.57732(14) 0.45818(11) 0.59046(10) 0.0261(4) Uani 1 1 d . . . . .
O5_4 O 0.53516(14) 0.31438(11) 0.55348(9) 0.0254(4) Uani 1 1 d . . . . .
O6_4 O 0.40923(13) 0.36493(10) 0.55883(9) 0.0226(4) Uani 1 1 d . . . . .
C1_4 C 0.51144(19) 0.57117(15) 0.92777(13) 0.0198(5) Uani 1 1 d . . . . .
C2_4 C 0.5057(2) 0.60371(15) 0.99160(13) 0.0226(5) Uani 1 1 d . . . . .
H2_4 H 0.528890 0.587879 1.030905 0.027 Uiso 1 1 calc R U . . .
C3_4 C 0.4645(2) 0.66049(16) 0.99523(14) 0.0250(6) Uani 1 1 d . . . . .
H3_4 H 0.458577 0.683530 1.037917 0.030 Uiso 1 1 calc R U . . .
C4_4 C 0.4314(2) 0.68479(16) 0.93800(14) 0.0267(6) Uani 1 1 d . . . . .
H4_4 H 0.404097 0.724158 0.942905 0.032 Uiso 1 1 calc R U . . .
C5_4 C 0.4375(2) 0.65261(16) 0.87367(15) 0.0278(6) Uani 1 1 d . . . . .
H5_4 H 0.415899 0.669117 0.834591 0.033 Uiso 1 1 calc R U . . .
C6_4 C 0.4768(2) 0.59541(16) 0.87093(13) 0.0233(5) Uani 1 1 d . . . . .
C7_4 C 0.53209(19) 0.50466(15) 0.84033(13) 0.0202(5) Uani 1 1 d . . . . .
C8_4 C 0.55508(19) 0.45031(15) 0.79367(13) 0.0208(5) Uani 1 1 d . . . . .
C9_4 C 0.52856(18) 0.44196(15) 0.72179(13) 0.0194(5) Uani 1 1 d . . . . .
H9_4 H 0.494759 0.472342 0.702966 0.023 Uiso 1 1 calc R U . . .
C10_4 C 0.55143(19) 0.38972(14) 0.67831(13) 0.0192(5) Uani 1 1 d . . . . .
C11_4 C 0.60194(18) 0.34489(15) 0.70511(13) 0.0202(5) Uani 1 1 d . . . . .
H11_4 H 0.618125 0.309403 0.675117 0.024 Uiso 1 1 calc R U . . .
C12_4 C 0.62776(19) 0.35308(15) 0.77559(13) 0.0205(5) Uani 1 1 d . . . . .
C13_4 C 0.60474(19) 0.40458(15) 0.82144(13) 0.0199(5) Uani 1 1 d . . . . .
Cl1_5 Cl 1.02546(5) 0.30347(4) 0.81057(3) 0.02594(14) Uani 1 1 d . . . . .
O1_5 O 0.81933(14) 0.55430(11) 0.81799(9) 0.0238(4) Uani 1 1 d . . . . .
S1_5 S 0.85151(5) 0.39215(4) 0.59268(3) 0.01919(13) Uani 1 1 d . . . . .
O2_5 O 0.96374(14) 0.41150(11) 0.89186(9) 0.0242(4) Uani 1 1 d . . . . .
H2A_5 H 0.949(2) 0.4462(19) 0.9148(10) 0.036 Uiso 1 1 calc R U . . .
N1_5 N 0.87526(16) 0.51331(12) 0.90903(11) 0.0211(4) Uani 1 1 d . . . . .
O3_5 O 0.91503(15) 0.46800(11) 0.59617(10) 0.0297(4) Uani 1 1 d . . . . .
O5_5 O 0.86599(15) 0.32386(11) 0.55657(10) 0.0288(4) Uani 1 1 d . . . . .
O6_5 O 0.74513(14) 0.37884(12) 0.56450(10) 0.0269(4) Uani 1 1 d . . . . .
C1_5 C 0.83847(19) 0.57099(15) 0.93047(13) 0.0210(5) Uani 1 1 d . . . . .
C2_5 C 0.8303(2) 0.60207(15) 0.99421(13) 0.0232(5) Uani 1 1 d . . . . .
H2_5 H 0.853090 0.585943 1.033376 0.028 Uiso 1 1 calc R U . . .
C3_5 C 0.7875(2) 0.65735(15) 0.99721(14) 0.0242(6) Uani 1 1 d . . . . .
H3_5 H 0.779849 0.679117 1.039425 0.029 Uiso 1 1 calc R U . . .
C4_5 C 0.7549(2) 0.68257(16) 0.94037(14) 0.0265(6) Uani 1 1 d . . . . .
H4_5 H 0.726581 0.721284 0.945187 0.032 Uiso 1 1 calc R U . . .
C5_5 C 0.7631(2) 0.65204(16) 0.87692(14) 0.0261(6) Uani 1 1 d . . . . .
H5_5 H 0.741766 0.668909 0.838054 0.031 Uiso 1 1 calc R U . . .
C6_5 C 0.8043(2) 0.59575(15) 0.87416(13) 0.0220(5) Uani 1 1 d . . . . .
C7_5 C 0.86187(19) 0.50683(15) 0.84385(13) 0.0203(5) Uani 1 1 d . . . . .
C8_5 C 0.88757(19) 0.45444(15) 0.79728(13) 0.0207(5) Uani 1 1 d . . . . .
C9_5 C 0.86115(19) 0.44788(15) 0.72610(13) 0.0206(5) Uani 1 1 d . . . . .
H9_5 H 0.826066 0.477878 0.707939 0.025 Uiso 1 1 calc R U . . .
C10_5 C 0.88577(19) 0.39808(15) 0.68213(13) 0.0194(5) Uani 1 1 d . . . . .
C11_5 C 0.93768(19) 0.35366(15) 0.70787(13) 0.0210(5) Uani 1 1 d . . . . .
H11_5 H 0.955364 0.319924 0.677577 0.025 Uiso 1 1 calc R U . . .
C12_5 C 0.96287(19) 0.35963(15) 0.77819(14) 0.0222(5) Uani 1 1 d . . . . .
C13_5 C 0.93816(19) 0.40900(15) 0.82426(13) 0.0204(5) Uani 1 1 d . . . . .
Cl1_6 Cl 1.01316(5) 0.20802(4) 0.18469(3) 0.02546(14) Uani 1 1 d . . . . .
O1_6 O 0.64122(13) -0.04935(10) 0.19149(9) 0.0224(4) Uani 1 1 d . . . . .
S1_6 S 1.00876(5) 0.10587(4) 0.40354(3) 0.01887(13) Uani 1 1 d . . . . .
O2_6 O 0.80212(14) 0.10041(11) 0.11251(9) 0.0235(4) Uani 1 1 d . . . . .
H2A_6 H 0.743(2) 0.0679(19) 0.0925(10) 0.035 Uiso 1 1 calc R U . . .
N1_6 N 0.63275(16) -0.00559(12) 0.10069(11) 0.0201(4) Uani 1 1 d . . . . .
O3_6 O 0.96069(14) 0.02582(11) 0.40038(10) 0.0264(4) Uani 1 1 d . . . . .
O5_6 O 1.11483(13) 0.12903(11) 0.41711(9) 0.0236(4) Uani 1 1 d . . . . .
O6_6 O 0.99608(14) 0.16663(11) 0.45319(9) 0.0267(4) Uani 1 1 d . . . . .
C1_6 C 0.53786(19) -0.06424(15) 0.08231(13) 0.0207(5) Uani 1 1 d . . . . .
C2_6 C 0.4464(2) -0.09507(15) 0.02126(13) 0.0224(5) Uani 1 1 d . . . . .
H2_6 H 0.440738 -0.077812 -0.017778 0.027 Uiso 1 1 calc R U . . .
C3_6 C 0.3644(2) -0.15217(15) 0.02066(14) 0.0243(6) Uani 1 1 d . . . . .
H3_6 H 0.300842 -0.174303 -0.019684 0.029 Uiso 1 1 calc R U . . .
C4_6 C 0.3730(2) -0.17800(16) 0.07809(14) 0.0254(6) Uani 1 1 d . . . . .
H4_6 H 0.315138 -0.217391 0.075441 0.030 Uiso 1 1 calc R U . . .
C5_6 C 0.4631(2) -0.14795(16) 0.13837(14) 0.0262(6) Uani 1 1 d . . . . .
H5_6 H 0.469445 -0.165398 0.177339 0.031 Uiso 1 1 calc R U . . .
C6_6 C 0.54344(19) -0.09076(15) 0.13807(14) 0.0224(5) Uani 1 1 d . . . . .
C7_6 C 0.68898(19) 0.00016(14) 0.16441(13) 0.0195(5) Uani 1 1 d . . . . .
C8_6 C 0.79491(19) 0.05276(14) 0.20747(13) 0.0199(5) Uani 1 1 d . . . . .
C9_6 C 0.84543(18) 0.05504(14) 0.27615(13) 0.0194(5) Uani 1 1 d . . . . .
H9_6 H 0.810050 0.022516 0.295209 0.023 Uiso 1 1 calc R U . . .
C10_6 C 0.94711(19) 0.10459(14) 0.31673(13) 0.0189(5) Uani 1 1 d . . . . .
C11_6 C 0.99957(19) 0.15281(15) 0.28886(13) 0.0203(5) Uani 1 1 d . . . . .
H11_6 H 1.069176 0.186920 0.316450 0.024 Uiso 1 1 calc R U . . .
C12_6 C 0.94868(19) 0.15012(15) 0.22058(13) 0.0207(5) Uani 1 1 d . . . . .
C13_6 C 0.84586(19) 0.10043(15) 0.17846(13) 0.0201(5) Uani 1 1 d . . . . .
Cl1_7 Cl 0.66933(5) 0.20733(4) 0.17290(3) 0.02540(14) Uani 1 1 d . . . . .
O1_7 O 0.30252(13) -0.04953(11) 0.18546(9) 0.0240(4) Uani 1 1 d . . . . .
S1_7 S 0.67428(5) 0.10761(4) 0.39289(3) 0.01887(13) Uani 1 1 d . . . . .
O2_7 O 0.45839(14) 0.09778(11) 0.10221(9) 0.0236(4) Uani 1 1 d . . . . .
H2A_7 H 0.396(2) 0.0628(18) 0.0817(10) 0.035 Uiso 1 1 calc R U . . .
N1_7 N 0.29123(16) -0.00826(13) 0.09273(11) 0.0220(5) Uani 1 1 d . . . . .
O3_7 O 0.61131(14) 0.03879(11) 0.39907(10) 0.0288(4) Uani 1 1 d . . . . .
O5_7 O 0.77116(14) 0.10817(11) 0.39676(10) 0.0250(4) Uani 1 1 d . . . . .
O6_7 O 0.69257(15) 0.18470(11) 0.44362(10) 0.0293(4) Uani 1 1 d . . . . .
C1_7 C 0.19667(19) -0.06677(15) 0.07567(14) 0.0215(5) Uani 1 1 d . . . . .
C2_7 C 0.1049(2) -0.09869(16) 0.01549(14) 0.0238(6) Uani 1 1 d . . . . .
H2_7 H 0.098128 -0.082514 -0.024215 0.029 Uiso 1 1 calc R U . . .
C3_7 C 0.0237(2) -0.15528(16) 0.01615(14) 0.0258(6) Uani 1 1 d . . . . .
H3_7 H -0.040316 -0.177994 -0.023821 0.031 Uiso 1 1 calc R U . . .
C4_7 C 0.0341(2) -0.17968(16) 0.07454(15) 0.0277(6) Uani 1 1 d . . . . .
H4_7 H -0.023095 -0.219043 0.072703 0.033 Uiso 1 1 calc R U . . .
C5_7 C 0.1251(2) -0.14824(16) 0.13483(15) 0.0282(6) Uani 1 1 d . . . . .
H5_7 H 0.132618 -0.164367 0.174607 0.034 Uiso 1 1 calc R U . . .
C6_7 C 0.2040(2) -0.09176(15) 0.13262(13) 0.0229(5) Uani 1 1 d . . . . .
C7_7 C 0.34871(19) -0.00152(15) 0.15653(13) 0.0204(5) Uani 1 1 d . . . . .
C8_7 C 0.45445(19) 0.05154(15) 0.19869(13) 0.0211(5) Uani 1 1 d . . . . .
C9_7 C 0.50721(19) 0.05498(14) 0.26728(13) 0.0193(5) Uani 1 1 d . . . . .
H9_7 H 0.473404 0.022729 0.287271 0.023 Uiso 1 1 calc R U . . .
C10_7 C 0.60782(19) 0.10474(15) 0.30618(13) 0.0207(5) Uani 1 1 d . . . . .
C11_7 C 0.65927(19) 0.15308(15) 0.27785(13) 0.0204(5) Uani 1 1 d . . . . .
H11_7 H 0.728843 0.187504 0.304950 0.024 Uiso 1 1 calc R U . . .
C12_7 C 0.60666(19) 0.14968(14) 0.20953(13) 0.0201(5) Uani 1 1 d . . . . .
C13_7 C 0.50390(19) 0.09911(15) 0.16842(13) 0.0195(5) Uani 1 1 d . . . . .
Cl1_8 Cl 0.34857(5) 0.21101(4) 0.17852(3) 0.02457(14) Uani 1 1 d . . . . .
O1_8 O -0.01547(13) -0.04405(11) 0.19546(9) 0.0239(4) Uani 1 1 d . . . . .
S1_8 S 0.35564(5) 0.10965(4) 0.39926(3) 0.01900(13) Uani 1 1 d . . . . .
O2_8 O 0.13734(14) 0.10263(11) 0.10997(9) 0.0236(4) Uani 1 1 d . . . . .
H2A_8 H 0.080(2) 0.0711(19) 0.0920(10) 0.035 Uiso 1 1 calc R U . . .
N1_8 N -0.02904(16) -0.00383(13) 0.10190(11) 0.0219(5) Uani 1 1 d . . . . .
O3_8 O 0.31379(15) 0.02800(11) 0.39425(11) 0.0339(5) Uani 1 1 d . . . . .
O5_8 O 0.46218(14) 0.13842(11) 0.41379(10) 0.0253(4) Uani 1 1 d . . . . .
O6_8 O 0.33740(15) 0.16468(12) 0.44927(10) 0.0294(4) Uani 1 1 d . . . . .
C1_8 C -0.1230(2) -0.06218(15) 0.08587(14) 0.0216(5) Uani 1 1 d . . . . .
C2_8 C -0.2157(2) -0.09526(15) 0.02618(14) 0.0243(6) Uani 1 1 d . . . . .
H2_8 H -0.223805 -0.079956 -0.014080 0.029 Uiso 1 1 calc R U . . .
C3_8 C -0.2954(2) -0.15127(16) 0.02818(15) 0.0258(6) Uani 1 1 d . . . . .
H3_8 H -0.359843 -0.174444 -0.011475 0.031 Uiso 1 1 calc R U . . .
C4_8 C -0.2842(2) -0.17488(16) 0.08672(15) 0.0280(6) Uani 1 1 d . . . . .
H4_8 H -0.340973 -0.214030 0.085530 0.034 Uiso 1 1 calc R U . . .
C5_8 C -0.1921(2) -0.14267(16) 0.14673(15) 0.0274(6) Uani 1 1 d . . . . .
H5_8 H -0.183725 -0.158193 0.186885 0.033 Uiso 1 1 calc R U . . .
C6_8 C -0.1141(2) -0.08654(15) 0.14353(14) 0.0226(5) Uani 1 1 d . . . . .
C7_8 C 0.0298(2) 0.00421(15) 0.16588(14) 0.0218(5) Uani 1 1 d . . . . .
C8_8 C 0.1357(2) 0.05705(15) 0.20691(13) 0.0216(5) Uani 1 1 d . . . . .
C9_8 C 0.18951(19) 0.06013(15) 0.27509(13) 0.0207(5) Uani 1 1 d . . . . .
H9_8 H 0.156049 0.028155 0.295424 0.025 Uiso 1 1 calc R U . . .
C10_8 C 0.2909(2) 0.10917(15) 0.31340(13) 0.0207(5) Uani 1 1 d . . . . .
C11_8 C 0.34117(19) 0.15717(15) 0.28453(13) 0.0200(5) Uani 1 1 d . . . . .
H11_8 H 0.410876 0.191418 0.311101 0.024 Uiso 1 1 calc R U . . .
C12_8 C 0.2875(2) 0.15397(15) 0.21632(13) 0.0204(5) Uani 1 1 d . . . . .
C13_8 C 0.18420(19) 0.10422(15) 0.17594(13) 0.0197(5) Uani 1 1 d . . . . .
O1_9 O 0.23771(14) 0.29012(10) 0.39887(9) 0.0255(4) Uani 1 1 d . . . . .
S1_9 S 0.29698(5) 0.37280(4) 0.40238(3) 0.02032(13) Uani 1 1 d . . . . .
C1_9 C 0.2805(2) 0.35748(17) 0.31192(14) 0.0293(6) Uani 1 1 d . . . . .
H1A_9 H 0.208302 0.331844 0.279627 0.044 Uiso 1 1 calc R U . . .
H1B_9 H 0.313568 0.322849 0.298068 0.044 Uiso 1 1 calc R U . . .
H1C_9 H 0.310671 0.409367 0.308623 0.044 Uiso 1 1 calc R U . . .
C2_9 C 0.2194(2) 0.42598(17) 0.40669(17) 0.0317(6) Uani 1 1 d . . . . .
H2A_9 H 0.249949 0.478281 0.404223 0.047 Uiso 1 1 calc R U . . .
H2B_9 H 0.212660 0.433994 0.451939 0.047 Uiso 1 1 calc R U . . .
H2C_9 H 0.152487 0.395106 0.366307 0.047 Uiso 1 1 calc R U . . .
O1_10 O 0.57285(15) 0.30290(11) 0.40305(9) 0.0271(4) Uani 1 1 d . . . . .
S1_10 S 0.63683(5) 0.38425(4) 0.40695(3) 0.02201(14) Uani 1 1 d . . . . .
C1_10 C 0.6096(2) 0.37102(17) 0.31535(14) 0.0314(7) Uani 1 1 d . . . . .
H1A_10 H 0.632151 0.330884 0.295226 0.047 Uiso 1 1 calc R U . . .
H1B_10 H 0.644954 0.422215 0.312894 0.047 Uiso 1 1 calc R U . . .
H1C_10 H 0.536682 0.352729 0.287750 0.047 Uiso 1 1 calc R U . . .
C2_10 C 0.5711(2) 0.44581(17) 0.42256(16) 0.0312(6) Uani 1 1 d . . . . .
H2A_10 H 0.606047 0.498645 0.422626 0.047 Uiso 1 1 calc R U . . .
H2B_10 H 0.569033 0.452141 0.469125 0.047 Uiso 1 1 calc R U . . .
H2C_10 H 0.502107 0.420566 0.384512 0.047 Uiso 1 1 calc R U . . .
O1_11 O 0.88748(14) 0.28682(11) 0.39889(10) 0.0274(4) Uani 1 1 d . . . . .
S1_11 S 0.95598(5) 0.36706(4) 0.40310(3) 0.02187(14) Uani 1 1 d . . . . .
C1_11 C 0.9309(2) 0.35290(17) 0.31188(14) 0.0302(6) Uani 1 1 d . . . . .
H1A_11 H 0.951735 0.311254 0.292226 0.045 Uiso 1 1 calc R U . . .
H1B_11 H 0.968616 0.403379 0.309432 0.045 Uiso 1 1 calc R U . . .
H1C_11 H 0.858432 0.336295 0.283846 0.045 Uiso 1 1 calc R U . . .
C2_11 C 0.8939(2) 0.43183(17) 0.41756(17) 0.0327(7) Uani 1 1 d . . . . .
H2A_11 H 0.930064 0.483335 0.415965 0.049 Uiso 1 1 calc R U . . .
H2B_11 H 0.892746 0.440760 0.464636 0.049 Uiso 1 1 calc R U . . .
H2C_11 H 0.824486 0.407110 0.380041 0.049 Uiso 1 1 calc R U . . .
O1_12 O 0.30765(15) 0.20488(11) 0.59027(10) 0.0279(4) Uani 1 1 d . . . . .
S1_12 S 0.34539(6) 0.13872(4) 0.59314(4) 0.02829(16) Uani 1 1 d . . . . .
C1_12 C 0.3580(3) 0.13068(19) 0.67709(15) 0.0401(8) Uani 1 1 d . . . . .
H1A_12 H 0.294433 0.123504 0.681361 0.060 Uiso 1 1 calc R U . . .
H1B_12 H 0.412323 0.179720 0.716185 0.060 Uiso 1 1 calc R U . . .
H1C_12 H 0.374045 0.084389 0.679934 0.060 Uiso 1 1 calc R U . . .
C2_12 C 0.2394(2) 0.04852(17) 0.53581(15) 0.0352(7) Uani 1 1 d . . . . .
H2A_12 H 0.215830 0.047292 0.486654 0.053 Uiso 1 1 calc R U . . .
H2B_12 H 0.185477 0.045031 0.551631 0.053 Uiso 1 1 calc R U . . .
H2C_12 H 0.257885 0.002951 0.537168 0.053 Uiso 1 1 calc R U . . .
O1_13 O 0.9281(2) 0.18543(14) 0.58053(12) 0.0280(5) Uani 0.924(3) 1 d D U P B 1
S1_13 S 0.96063(9) 0.11681(5) 0.58349(4) 0.0221(2) Uani 0.924(3) 1 d D U P B 1
C1_13 C 1.0941(2) 0.16207(18) 0.62991(18) 0.0340(8) Uani 0.924(3) 1 d D U P B 1
H1A_13 H 1.119112 0.121712 0.639902 0.051 Uiso 0.924(3) 1 calc R U P B 1
H1B_13 H 1.114426 0.205414 0.675225 0.051 Uiso 0.924(3) 1 calc R U P B 1
H1C_13 H 1.122629 0.184098 0.600280 0.051 Uiso 0.924(3) 1 calc R U P B 1
C2_13 C 0.9347(3) 0.09123(19) 0.65266(16) 0.0309(7) Uani 0.924(3) 1 d D U P B 1
H2A_13 H 0.861496 0.067416 0.637089 0.046 Uiso 0.924(3) 1 calc R U P B 1
H2B_13 H 0.965449 0.139723 0.696172 0.046 Uiso 0.924(3) 1 calc R U P B 1
H2C_13 H 0.962801 0.052479 0.662816 0.046 Uiso 0.924(3) 1 calc R U P B 1
O1_14 O 0.974(2) 0.2027(12) 0.5862(13) 0.017(4) Uani 0.076(3) 1 d D U P B 2
S1_14 S 1.0086(10) 0.1337(6) 0.5896(5) 0.021(2) Uani 0.076(3) 1 d D U P B 2
C1_14 C 1.026(3) 0.1289(18) 0.6741(10) 0.027(5) Uani 0.076(3) 1 d D U P B 2
H1A_14 H 0.978161 0.145698 0.688996 0.040 Uiso 0.076(3) 1 calc R U P B 2
H1B_14 H 1.094868 0.164576 0.709345 0.040 Uiso 0.076(3) 1 calc R U P B 2
H1C_14 H 1.012987 0.073610 0.671080 0.040 Uiso 0.076(3) 1 calc R U P B 2
C2_14 C 0.8973(19) 0.0451(12) 0.5376(15) 0.027(6) Uani 0.076(3) 1 d D U P B 2
H2A_14 H 0.846162 0.047665 0.555239 0.041 Uiso 0.076(3) 1 calc R U P B 2
H2B_14 H 0.912075 -0.001513 0.541368 0.041 Uiso 0.076(3) 1 calc R U P B 2
H2C_14 H 0.871766 0.039847 0.487274 0.041 Uiso 0.076(3) 1 calc R U P B 2

loop_
_atom_site_aniso_label
_atom_site_aniso_U_11
_atom_site_aniso_U_22
_atom_site_aniso_U_33
_atom_site_aniso_U_23
_atom_site_aniso_U_13
_atom_site_aniso_U_12
Ca1 0.0240(3) 0.0178(2) 0.0124(2) 0.00321(18) 0.00692(19) 0.0093(2)
Ca2 0.0341(3) 0.0204(3) 0.0130(2) 0.0043(2) 0.0090(2) 0.0150(2)
Ca3 0.0341(3) 0.0202(2) 0.0134(2) 0.0046(2) 0.0093(2) 0.0145(2)
O1_1 0.036(3) 0.020(3) 0.013(3) 0.006(2) 0.006(3) 0.010(2)
S1_1 0.0196(12) 0.0182(14) 0.0218(16) 0.0061(11) 0.0045(11) 0.0067(10)
C1_1 0.105(6) 0.041(4) 0.025(3) 0.011(3) 0.016(3) 0.034(4)
C2_1 0.030(3) 0.036(3) 0.081(5) 0.036(3) 0.003(3) 0.002(3)
O1_2 0.058(5) 0.024(3) 0.023(3) 0.007(3) -0.004(3) 0.017(3)
S1_2 0.057(3) 0.0272(18) 0.0245(18) 0.0135(13) 0.0057(17) 0.0155(18)
C1_2 0.043(3) 0.030(3) 0.034(3) 0.004(3) 0.005(3) 0.022(3)
C2_2 0.046(4) 0.042(4) 0.099(6) 0.027(4) 0.041(4) 0.013(3)
Cl1_3 0.0301(3) 0.0249(3) 0.0194(3) 0.0074(2) 0.0090(3) 0.0155(3)
O1_3 0.0357(11) 0.0272(10) 0.0167(9) 0.0075(8) 0.0124(8) 0.0191(9)
S1_3 0.0230(3) 0.0208(3) 0.0148(3) 0.0051(2) 0.0093(2) 0.0096(3)
O2_3 0.0315(11) 0.0287(10) 0.0130(8) 0.0053(8) 0.0082(8) 0.0158(9)
N1_3 0.0273(12) 0.0216(11) 0.0150(10) 0.0042(8) 0.0088(9) 0.0107(9)
O3_3 0.0422(12) 0.0246(10) 0.0264(10) 0.0120(8) 0.0164(9) 0.0085(9)
O5_3 0.0279(10) 0.0296(10) 0.0188(9) 0.0042(8) 0.0101(8) 0.0157(8)
O6_3 0.0253(10) 0.0336(11) 0.0175(9) 0.0051(8) 0.0074(8) 0.0149(9)
C1_3 0.0222(13) 0.0216(12) 0.0171(12) 0.0052(10) 0.0078(10) 0.0083(10)
C2_3 0.0259(14) 0.0231(13) 0.0173(12) 0.0033(10) 0.0092(11) 0.0072(11)
C3_3 0.0281(14) 0.0232(13) 0.0191(13) 0.0006(10) 0.0107(11) 0.0100(11)
C4_3 0.0322(15) 0.0261(14) 0.0268(14) 0.0061(11) 0.0156(12) 0.0167(12)
C5_3 0.0395(17) 0.0287(14) 0.0213(13) 0.0084(11) 0.0139(12) 0.0192(13)
C6_3 0.0307(14) 0.0219(13) 0.0179(12) 0.0033(10) 0.0127(11) 0.0131(11)
C7_3 0.0226(13) 0.0191(12) 0.0169(12) 0.0044(10) 0.0070(10) 0.0082(10)
C8_3 0.0235(13) 0.0167(11) 0.0186(12) 0.0044(10) 0.0089(10) 0.0084(10)
C9_3 0.0228(13) 0.0176(12) 0.0170(12) 0.0034(10) 0.0095(10) 0.0076(10)
C10_3 0.0201(12) 0.0191(12) 0.0138(11) 0.0045(9) 0.0065(10) 0.0055(10)
C11_3 0.0226(13) 0.0156(11) 0.0172(12) 0.0022(9) 0.0084(10) 0.0064(10)
C12_3 0.0199(12) 0.0191(12) 0.0204(12) 0.0079(10) 0.0075(10) 0.0079(10)
C13_3 0.0209(13) 0.0184(12) 0.0154(12) 0.0031(10) 0.0059(10) 0.0052(10)
Cl1_4 0.0328(4) 0.0275(3) 0.0207(3) 0.0094(3) 0.0106(3) 0.0182(3)
O1_4 0.0355(11) 0.0243(9) 0.0153(9) 0.0070(7) 0.0118(8) 0.0179(8)
S1_4 0.0202(3) 0.0181(3) 0.0140(3) 0.0039(2) 0.0072(2) 0.0069(2)
O2_4 0.0323(11) 0.0288(10) 0.0165(9) 0.0080(8) 0.0119(8) 0.0166(9)
N1_4 0.0262(11) 0.0208(10) 0.0140(10) 0.0038(8) 0.0082(9) 0.0112(9)
O3_4 0.0298(10) 0.0238(9) 0.0232(10) 0.0087(8) 0.0136(8) 0.0063(8)
O5_4 0.0319(11) 0.0260(10) 0.0183(9) 0.0041(8) 0.0119(8) 0.0142(8)
O6_4 0.0210(9) 0.0248(9) 0.0167(9) 0.0055(7) 0.0054(7) 0.0070(8)
C1_4 0.0215(13) 0.0190(12) 0.0158(12) 0.0036(10) 0.0071(10) 0.0077(10)
C2_4 0.0264(14) 0.0239(13) 0.0149(12) 0.0048(10) 0.0092(10) 0.0083(11)
C3_4 0.0298(14) 0.0230(13) 0.0178(12) 0.0018(10) 0.0109(11) 0.0090(11)
C4_4 0.0335(15) 0.0246(13) 0.0251(14) 0.0060(11) 0.0141(12) 0.0165(12)
C5_4 0.0387(16) 0.0275(14) 0.0217(13) 0.0077(11) 0.0152(12) 0.0177(13)
C6_4 0.0268(14) 0.0250(13) 0.0169(12) 0.0034(10) 0.0098(11) 0.0120(11)
C7_4 0.0229(13) 0.0206(12) 0.0160(12) 0.0063(10) 0.0073(10) 0.0093(10)
C8_4 0.0207(13) 0.0205(12) 0.0182(12) 0.0047(10) 0.0071(10) 0.0080(10)
C9_4 0.0197(12) 0.0197(12) 0.0173(12) 0.0054(10) 0.0074(10) 0.0079(10)
C10_4 0.0197(12) 0.0188(12) 0.0160(12) 0.0048(10) 0.0066(10) 0.0062(10)
C11_4 0.0201(13) 0.0206(12) 0.0171(12) 0.0041(10) 0.0079(10) 0.0070(10)
C12_4 0.0214(13) 0.0208(12) 0.0196(12) 0.0070(10) 0.0071(10) 0.0112(10)
C13_4 0.0215(13) 0.0199(12) 0.0155(12) 0.0048(10) 0.0076(10) 0.0068(10)
Cl1_5 0.0324(4) 0.0260(3) 0.0194(3) 0.0067(3) 0.0079(3) 0.0171(3)
O1_5 0.0336(11) 0.0250(9) 0.0183(9) 0.0076(8) 0.0129(8) 0.0174(8)
S1_5 0.0204(3) 0.0211(3) 0.0148(3) 0.0050(2) 0.0080(2) 0.0076(2)
O2_5 0.0309(10) 0.0280(10) 0.0149(9) 0.0066(8) 0.0091(8) 0.0157(9)
N1_5 0.0254(11) 0.0203(10) 0.0160(10) 0.0036(8) 0.0083(9) 0.0107(9)
O3_5 0.0339(11) 0.0255(10) 0.0265(10) 0.0107(8) 0.0155(9) 0.0041(9)
O5_5 0.0387(12) 0.0285(10) 0.0191(9) 0.0044(8) 0.0133(9) 0.0163(9)
O6_5 0.0236(10) 0.0369(11) 0.0229(10) 0.0124(9) 0.0101(8) 0.0146(9)
C1_5 0.0227(13) 0.0195(12) 0.0168(12) 0.0027(10) 0.0078(10) 0.0074(10)
C2_5 0.0258(14) 0.0224(13) 0.0166(12) 0.0034(10) 0.0073(10) 0.0087(11)
C3_5 0.0250(14) 0.0229(13) 0.0179(12) -0.0009(10) 0.0101(11) 0.0069(11)
C4_5 0.0292(15) 0.0256(14) 0.0252(14) 0.0056(11) 0.0124(12) 0.0142(12)
C5_5 0.0325(15) 0.0273(14) 0.0182(13) 0.0055(11) 0.0098(11) 0.0155(12)
C6_5 0.0261(14) 0.0228(13) 0.0169(12) 0.0041(10) 0.0098(10) 0.0118(11)
C7_5 0.0247(13) 0.0222(12) 0.0144(11) 0.0064(10) 0.0076(10) 0.0111(11)
C8_5 0.0245(13) 0.0202(12) 0.0160(12) 0.0035(10) 0.0091(10) 0.0095(10)
C9_5 0.0218(13) 0.0193(12) 0.0191(12) 0.0045(10) 0.0088(10) 0.0085(10)
C10_5 0.0195(12) 0.0196(12) 0.0141(11) 0.0036(9) 0.0048(9) 0.0063(10)
C11_5 0.0231(13) 0.0218(12) 0.0156(12) 0.0036(10) 0.0074(10) 0.0093(11)
C12_5 0.0228(13) 0.0228(13) 0.0197(12) 0.0072(10) 0.0064(10) 0.0112(11)
C13_5 0.0211(13) 0.0209(12) 0.0148(11) 0.0052(10) 0.0056(10) 0.0067(10)
Cl1_6 0.0243(3) 0.0246(3) 0.0233(3) 0.0084(3) 0.0094(3) 0.0056(3)
O1_6 0.0196(9) 0.0229(9) 0.0169(9) 0.0049(7) 0.0047(7) 0.0038(7)
S1_6 0.0202(3) 0.0165(3) 0.0156(3) 0.0025(2) 0.0052(2) 0.0074(2)
O2_6 0.0237(10) 0.0265(10) 0.0160(9) 0.0070(8) 0.0063(7) 0.0078(8)
N1_6 0.0193(11) 0.0194(10) 0.0155(10) 0.0016(8) 0.0053(8) 0.0062(9)
O3_6 0.0276(10) 0.0214(9) 0.0226(9) 0.0074(8) 0.0064(8) 0.0054(8)
O5_6 0.0209(9) 0.0244(9) 0.0212(9) 0.0063(8) 0.0062(7) 0.0087(8)
O6_6 0.0301(10) 0.0291(10) 0.0165(9) 0.0011(8) 0.0065(8) 0.0159(9)
C1_6 0.0209(13) 0.0193(12) 0.0181(12) 0.0032(10) 0.0085(10) 0.0059(10)
C2_6 0.0250(13) 0.0216(12) 0.0153(12) 0.0027(10) 0.0063(10) 0.0088(11)
C3_6 0.0212(13) 0.0229(13) 0.0195(13) -0.0007(10) 0.0048(10) 0.0084(11)
C4_6 0.0220(13) 0.0230(13) 0.0242(13) 0.0039(11) 0.0096(11) 0.0045(11)
C5_6 0.0270(14) 0.0284(14) 0.0215(13) 0.0107(11) 0.0096(11) 0.0089(12)
C6_6 0.0207(13) 0.0211(12) 0.0184(12) 0.0025(10) 0.0056(10) 0.0064(10)
C7_6 0.0210(12) 0.0180(12) 0.0166(12) 0.0028(10) 0.0084(10) 0.0069(10)
C8_6 0.0200(12) 0.0183(12) 0.0169(12) 0.0016(10) 0.0069(10) 0.0070(10)
C9_6 0.0195(12) 0.0176(12) 0.0168(12) 0.0021(9) 0.0061(10) 0.0074(10)
C10_6 0.0210(12) 0.0166(11) 0.0163(12) 0.0017(9) 0.0068(10) 0.0088(10)
C11_6 0.0181(12) 0.0185(12) 0.0207(12) 0.0024(10) 0.0077(10) 0.0074(10)
C12_6 0.0236(13) 0.0176(12) 0.0178(12) 0.0037(10) 0.0086(10) 0.0070(10)
C13_6 0.0205(13) 0.0204(12) 0.0178(12) 0.0041(10) 0.0083(10) 0.0083(10)
Cl1_7 0.0259(3) 0.0250(3) 0.0217(3) 0.0090(3) 0.0096(3) 0.0060(3)
O1_7 0.0204(9) 0.0249(9) 0.0202(9) 0.0067(8) 0.0061(8) 0.0050(8)
S1_7 0.0205(3) 0.0177(3) 0.0162(3) 0.0037(2) 0.0068(2) 0.0083(2)
O2_7 0.0223(10) 0.0254(10) 0.0175(9) 0.0060(8) 0.0065(7) 0.0062(8)
N1_7 0.0219(11) 0.0209(11) 0.0200(11) 0.0045(9) 0.0084(9) 0.0080(9)
O3_7 0.0266(10) 0.0287(10) 0.0230(10) 0.0106(8) 0.0076(8) 0.0032(8)
O5_7 0.0249(10) 0.0327(10) 0.0240(10) 0.0127(8) 0.0120(8) 0.0172(8)
O6_7 0.0342(11) 0.0275(10) 0.0185(9) 0.0002(8) 0.0043(8) 0.0173(9)
C1_7 0.0220(13) 0.0187(12) 0.0200(12) 0.0025(10) 0.0082(10) 0.0080(10)
C2_7 0.0275(14) 0.0242(13) 0.0184(12) 0.0056(10) 0.0086(11) 0.0120(11)
C3_7 0.0239(14) 0.0228(13) 0.0235(13) 0.0016(11) 0.0074(11) 0.0089(11)
C4_7 0.0251(14) 0.0214(13) 0.0297(15) 0.0032(11) 0.0119(12) 0.0054(11)
C5_7 0.0275(15) 0.0263(14) 0.0250(14) 0.0077(11) 0.0100(12) 0.0063(12)
C6_7 0.0232(13) 0.0224(13) 0.0173(12) 0.0029(10) 0.0069(10) 0.0072(11)
C7_7 0.0231(13) 0.0203(12) 0.0159(12) 0.0039(10) 0.0085(10) 0.0086(10)
C8_7 0.0208(13) 0.0200(12) 0.0202(12) 0.0039(10) 0.0082(10) 0.0092(10)
C9_7 0.0230(13) 0.0175(12) 0.0155(11) 0.0037(9) 0.0074(10) 0.0085(10)
C10_7 0.0225(13) 0.0186(12) 0.0180(12) 0.0032(10) 0.0074(10) 0.0087(10)
C11_7 0.0203(12) 0.0186(12) 0.0182(12) 0.0037(10) 0.0063(10) 0.0075(10)
C12_7 0.0243(13) 0.0173(12) 0.0196(12) 0.0045(10) 0.0111(10) 0.0095(10)
C13_7 0.0227(13) 0.0187(12) 0.0160(12) 0.0033(10) 0.0079(10) 0.0103(10)
Cl1_8 0.0269(3) 0.0252(3) 0.0212(3) 0.0098(3) 0.0111(3) 0.0082(3)
O1_8 0.0231(10) 0.0248(9) 0.0208(9) 0.0085(8) 0.0091(8) 0.0061(8)
S1_8 0.0219(3) 0.0191(3) 0.0159(3) 0.0055(2) 0.0078(2) 0.0092(2)
O2_8 0.0237(10) 0.0274(10) 0.0171(9) 0.0081(8) 0.0068(8) 0.0095(8)
N1_8 0.0241(11) 0.0214(11) 0.0176(10) 0.0038(9) 0.0084(9) 0.0092(9)
O3_8 0.0366(12) 0.0233(10) 0.0284(11) 0.0121(9) 0.0035(9) 0.0044(9)
O5_8 0.0228(10) 0.0341(11) 0.0245(10) 0.0118(8) 0.0123(8) 0.0155(8)
O6_8 0.0328(11) 0.0404(12) 0.0179(9) 0.0054(8) 0.0113(8) 0.0229(9)
C1_8 0.0251(13) 0.0194(12) 0.0205(13) 0.0041(10) 0.0114(11) 0.0103(11)
C2_8 0.0259(14) 0.0220(13) 0.0210(13) 0.0040(10) 0.0079(11) 0.0104(11)
C3_8 0.0239(14) 0.0216(13) 0.0238(13) 0.0017(11) 0.0073(11) 0.0075(11)
C4_8 0.0262(14) 0.0223(13) 0.0327(15) 0.0060(12) 0.0149(12) 0.0071(11)
C5_8 0.0300(15) 0.0271(14) 0.0277(14) 0.0118(12) 0.0144(12) 0.0112(12)
C6_8 0.0230(13) 0.0212(12) 0.0192(12) 0.0031(10) 0.0077(10) 0.0083(11)
C7_8 0.0247(13) 0.0205(12) 0.0212(13) 0.0061(10) 0.0120(11) 0.0097(11)
C8_8 0.0273(14) 0.0221(12) 0.0172(12) 0.0058(10) 0.0110(11) 0.0120(11)
C9_8 0.0232(13) 0.0203(12) 0.0193(12) 0.0058(10) 0.0104(10) 0.0097(10)
C10_8 0.0270(14) 0.0179(12) 0.0188(12) 0.0055(10) 0.0113(11) 0.0105(11)
C11_8 0.0207(13) 0.0190(12) 0.0196(12) 0.0048(10) 0.0090(10) 0.0089(10)
C12_8 0.0268(14) 0.0191(12) 0.0168(12) 0.0053(10) 0.0114(10) 0.0101(11)
C13_8 0.0247(13) 0.0203(12) 0.0146(11) 0.0048(10) 0.0082(10) 0.0114(10)
O1_9 0.0314(10) 0.0193(9) 0.0174(9) 0.0064(7) 0.0059(8) 0.0045(8)
S1_9 0.0223(3) 0.0198(3) 0.0154(3) 0.0053(2) 0.0064(2) 0.0068(3)
C1_9 0.0351(16) 0.0262(14) 0.0191(13) 0.0064(11) 0.0117(12) 0.0042(12)
C2_9 0.0311(16) 0.0322(15) 0.0405(17) 0.0180(14) 0.0193(14) 0.0163(13)
O1_10 0.0365(11) 0.0209(9) 0.0176(9) 0.0068(8) 0.0083(8) 0.0073(8)
S1_10 0.0246(3) 0.0241(3) 0.0152(3) 0.0062(2) 0.0068(2) 0.0101(3)
C1_10 0.0380(17) 0.0321(15) 0.0163(13) 0.0077(11) 0.0099(12) 0.0068(13)
C2_10 0.0342(16) 0.0299(15) 0.0370(17) 0.0148(13) 0.0201(14) 0.0154(13)
O1_11 0.0327(11) 0.0249(10) 0.0196(9) 0.0093(8) 0.0074(8) 0.0087(8)
S1_11 0.0221(3) 0.0245(3) 0.0157(3) 0.0064(2) 0.0064(2) 0.0080(3)
C1_11 0.0357(16) 0.0269(14) 0.0204(13) 0.0073(11) 0.0108(12) 0.0052(12)
C2_11 0.0343(16) 0.0311(15) 0.0410(18) 0.0132(14) 0.0234(14) 0.0162(13)
O1_12 0.0418(12) 0.0230(9) 0.0193(9) 0.0080(8) 0.0109(9) 0.0161(9)
S1_12 0.0393(4) 0.0263(3) 0.0198(3) 0.0073(3) 0.0100(3) 0.0181(3)
C1_12 0.062(2) 0.0358(17) 0.0224(15) 0.0100(13) 0.0120(15) 0.0277(16)
C2_12 0.0444(18) 0.0243(14) 0.0264(15) 0.0068(12) 0.0069(13) 0.0117(13)
O1_13 0.0395(14) 0.0326(12) 0.0228(11) 0.0139(10) 0.0163(11) 0.0224(11)
S1_13 0.0262(6) 0.0208(4) 0.0191(4) 0.0071(3) 0.0104(4) 0.0088(4)
C1_13 0.0248(16) 0.0258(16) 0.045(2) 0.0104(14) 0.0140(14) 0.0055(13)
C2_13 0.0391(18) 0.0300(16) 0.0257(16) 0.0130(13) 0.0172(14) 0.0108(14)
O1_14 0.025(5) 0.022(5) 0.019(5) 0.016(4) 0.013(5) 0.016(5)
S1_14 0.024(4) 0.022(3) 0.020(3) 0.013(3) 0.008(3) 0.010(3)
C1_14 0.037(9) 0.024(8) 0.023(7) 0.017(6) 0.011(6) 0.013(7)
C2_14 0.030(10) 0.021(6) 0.027(8) 0.012(8) 0.006(8) 0.010(9)

loop_
_atom_type_symbol
_atom_type_description
_atom_type_scat_dispersion_real
_atom_type_scat_dispersion_imag
_atom_type_scat_source
C C 0.0033 0.0016 'International Tables Vol C Tables 4.2.6.8 and 6.1.1.4'
H H 0.0000 0.0000 'International Tables Vol C Tables 4.2.6.8 and 6.1.1.4'
N N 0.0061 0.0033 'International Tables Vol C Tables 4.2.6.8 and 6.1.1.4'
O O 0.0106 0.0060 'International Tables Vol C Tables 4.2.6.8 and 6.1.1.4'
S S 0.1246 0.1234 'International Tables Vol C Tables 4.2.6.8 and 6.1.1.4'
Cl Cl 0.1484 0.1585 'International Tables Vol C Tables 4.2.6.8 and 6.1.1.4'
Ca Ca 0.2262 0.3064 'International Tables Vol C Tables 4.2.6.8 and 6.1.1.4'

loop_
_geom_angle_atom_site_label_1
_geom_angle_atom_site_label_2
_geom_angle_atom_site_label_3
_geom_angle
_geom_angle_site_symmetry_1
_geom_angle_site_symmetry_3
_geom_angle_publ_flag
O5_3 Ca1 O6_8 168.99(7) . . ?
O5_3 Ca1 O1_9 97.31(7) . . ?
O6_8 Ca1 O1_9 93.70(7) . . ?
O5_3 Ca1 O1_12 84.10(7) . . ?
O6_8 Ca1 O1_12 84.93(7) . . ?
O1_9 Ca1 O1_12 174.95(7) . . ?
O5_3 Ca1 O6_4 81.83(7) . . ?
O6_8 Ca1 O6_4 98.92(7) . . ?
O1_9 Ca1 O6_4 86.05(7) . . ?
O1_12 Ca1 O6_4 89.36(7) . . ?
O5_3 Ca1 O5_6 97.28(7) . 1_455 ?
O6_8 Ca1 O5_6 83.08(7) . 1_455 ?
O1_9 Ca1 O5_6 88.28(7) . 1_455 ?
O1_12 Ca1 O5_6 96.36(7) . 1_455 ?
O6_4 Ca1 O5_6 174.10(7) . 1_455 ?
O5_3 Ca1 S1_12 105.05(5) . . ?
O6_8 Ca1 S1_12 63.94(5) . . ?
O1_9 Ca1 S1_12 157.63(5) . . ?
O1_12 Ca1 S1_12 21.37(5) . . ?
O6_4 Ca1 S1_12 96.36(5) . . ?
O5_6 Ca1 S1_12 89.51(5) 1_455 . ?
O5_3 Ca1 S1_9 91.53(5) . . ?
O6_8 Ca1 S1_9 98.79(6) . . ?
O1_9 Ca1 S1_9 20.70(4) . . ?
O1_12 Ca1 S1_9 154.85(5) . . ?
O6_4 Ca1 S1_9 65.49(5) . . ?
O5_6 Ca1 S1_9 108.77(5) 1_455 . ?
S1_12 Ca1 S1_9 153.73(3) . . ?
O5_3 Ca1 S1_4 97.36(5) . . ?
O6_8 Ca1 S1_4 81.88(6) . . ?
O1_9 Ca1 S1_4 93.34(5) . . ?
O1_12 Ca1 S1_4 81.66(5) . . ?
O6_4 Ca1 S1_4 18.15(5) . . ?
O5_6 Ca1 S1_4 164.94(5) 1_455 . ?
S1_12 Ca1 S1_4 83.30(3) . . ?
S1_9 Ca1 S1_4 74.33(2) . . ?
O1_2 Ca2 O5_4 84.3(4) . . ?
O5_4 Ca2 O1_1 85.4(3) . . ?
O1_2 Ca2 O1_10 179.0(4) . . ?
O5_4 Ca2 O1_10 94.67(7) . . ?
O1_1 Ca2 O1_10 173.9(3) . . ?
O1_2 Ca2 O5_8 94.5(3) . . ?
O5_4 Ca2 O5_8 95.91(7) . . ?
O1_1 Ca2 O5_8 100.6(3) . . ?
O1_10 Ca2 O5_8 85.47(7) . . ?
O1_2 Ca2 O6_7 88.9(4) . . ?
O5_4 Ca2 O6_7 173.16(7) . . ?
O1_1 Ca2 O6_7 87.7(3) . . ?
O1_10 Ca2 O6_7 92.14(7) . . ?
O5_8 Ca2 O6_7 85.38(7) . . ?
O1_2 Ca2 O6_5 93.4(3) . . ?
O5_4 Ca2 O6_5 80.11(7) . . ?
O1_1 Ca2 O6_5 87.4(3) . . ?
O1_10 Ca2 O6_5 86.57(7) . . ?
O5_8 Ca2 O6_5 170.79(7) . . ?
O6_7 Ca2 O6_5 99.57(7) . . ?
O1_2 Ca2 S1_5 84.4(3) . . ?
O5_4 Ca2 S1_5 97.69(5) . . ?
O1_1 Ca2 S1_5 78.1(3) . . ?
O1_10 Ca2 S1_5 95.85(5) . . ?
O5_8 Ca2 S1_5 166.18(5) . . ?
O6_7 Ca2 S1_5 80.83(5) . . ?
O6_5 Ca2 S1_5 20.65(5) . . ?
O1_2 Ca2 S1_10 158.8(3) . . ?
O5_4 Ca2 S1_10 92.73(5) . . ?
O1_1 Ca2 S1_10 152.7(3) . . ?
O1_10 Ca2 S1_10 21.21(5) . . ?
O5_8 Ca2 S1_10 106.68(5) . . ?
O6_7 Ca2 S1_10 93.33(5) . . ?
O6_5 Ca2 S1_10 65.48(5) . . ?
S1_5 Ca2 S1_10 75.17(3) . . ?
O5_4 Ca2 S1_1 100.62(11) . . ?
O1_1 Ca2 S1_1 19.7(3) . . ?
O1_10 Ca2 S1_1 163.40(12) . . ?
O5_8 Ca2 S1_1 86.54(11) . . ?
O6_7 Ca2 S1_1 72.72(11) . . ?
O6_5 Ca2 S1_1 102.32(12) . . ?
S1_5 Ca2 S1_1 88.53(10) . . ?
S1_10 Ca2 S1_1 160.22(9) . . ?
O5_5 Ca3 O1_11 95.09(7) . . ?
O5_5 Ca3 O6_6 160.73(7) . . ?
O1_11 Ca3 O6_6 93.75(7) . . ?
O5_5 Ca3 O1_14 89.6(5) . . ?
O1_11 Ca3 O1_14 162.8(7) . . ?
O6_6 Ca3 O1_14 77.3(6) . . ?
O5_5 Ca3 O1_13 84.48(8) . . ?
O1_11 Ca3 O1_13 178.38(9) . . ?
O6_6 Ca3 O1_13 86.21(8) . . ?
O5_5 Ca3 O6_3 76.80(7) . 1_655 ?
O1_11 Ca3 O6_3 85.05(7) . 1_655 ?
O6_6 Ca3 O6_3 86.96(7) . 1_655 ?
O1_13 Ca3 O6_3 93.33(8) . 1_655 ?
O5_5 Ca3 O5_7 119.33(7) . . ?
O1_11 Ca3 O5_7 87.58(7) . . ?
O6_6 Ca3 O5_7 78.10(7) . . ?
O1_14 Ca3 O5_7 104.6(6) . . ?
O1_13 Ca3 O5_7 93.99(8) . . ?
O6_3 Ca3 O5_7 162.87(7) 1_655 . ?
O5_5 Ca3 O6_7 67.34(7) . . ?
O1_11 Ca3 O6_7 87.26(7) . . ?
O6_6 Ca3 O6_7 130.27(7) . . ?
O1_14 Ca3 O6_7 109.8(7) . . ?
O1_13 Ca3 O6_7 94.00(8) . . ?
O6_3 Ca3 O6_7 142.43(6) 1_655 . ?
O5_7 Ca3 O6_7 52.24(6) . . ?
O5_5 Ca3 S1_7 94.14(6) . . ?
O1_11 Ca3 S1_7 87.65(5) . . ?
O6_6 Ca3 S1_7 103.30(5) . . ?
O1_14 Ca3 S1_7 108.6(6) . . ?
O1_13 Ca3 S1_7 93.93(7) . . ?
O6_3 Ca3 S1_7 167.79(5) 1_655 . ?
O5_7 Ca3 S1_7 25.27(4) . . ?
O6_7 Ca3 S1_7 26.98(4) . . ?
O5_5 Ca3 S1_13 105.45(6) . . ?
O1_11 Ca3 S1_13 159.38(6) . . ?
O6_6 Ca3 S1_13 66.10(5) . . ?
O1_13 Ca3 S1_13 20.97(6) . . ?
O6_3 Ca3 S1_13 97.63(6) 1_655 . ?
O5_7 Ca3 S1_13 84.04(5) . . ?
O6_7 Ca3 S1_13 102.20(5) . . ?
S1_7 Ca3 S1_13 92.64(3) . . ?
O5_5 Ca3 S1_11 88.23(6) . . ?
O1_11 Ca3 S1_11 20.35(5) . . ?
O6_6 Ca3 S1_11 94.24(5) . . ?
O1_14 Ca3 S1_11 144.1(6) . . ?
O1_13 Ca3 S1_11 158.04(7) . . ?
O6_3 Ca3 S1_11 64.80(5) 1_655 . ?
O5_7 Ca3 S1_11 107.62(5) . . ?
O6_7 Ca3 S1_11 102.25(4) . . ?
S1_7 Ca3 S1_11 107.27(3) . . ?
S1_13 Ca3 S1_11 155.11(3) . . ?
S1_1 O1_1 Ca2 128.9(7) . . ?
O1_1 S1_1 C1_1 106.8(6) . . ?
O1_1 S1_1 C2_1 111.2(5) . . ?
C1_1 S1_1 C2_1 99.1(5) . . ?
O1_1 S1_1 Ca2 31.4(5) . . ?
C1_1 S1_1 Ca2 137.8(4) . . ?
C2_1 S1_1 Ca2 96.2(3) . . ?
S1_1 C1_1 H1A_1 109.5 . . ?
S1_1 C1_1 H1B_1 109.5 . . ?
H1A_1 C1_1 H1B_1 109.5 . . ?
S1_1 C1_1 H1C_1 109.5 . . ?
H1A_1 C1_1 H1C_1 109.5 . . ?
H1B_1 C1_1 H1C_1 109.5 . . ?
S1_1 C2_1 H2A_1 109.5 . . ?
S1_1 C2_1 H2B_1 109.5 . . ?
H2A_1 C2_1 H2B_1 109.5 . . ?
S1_1 C2_1 H2C_1 109.5 . . ?
H2A_1 C2_1 H2C_1 109.5 . . ?
H2B_1 C2_1 H2C_1 109.5 . . ?
S1_2 O1_2 Ca2 136.2(9) . . ?
O1_2 S1_2 C2_2 98.7(7) . . ?
O1_2 S1_2 C1_2 104.3(6) . . ?
C2_2 S1_2 C1_2 93.4(5) . . ?
S1_2 C1_2 H1A_2 109.5 . . ?
S1_2 C1_2 H1B_2 109.5 . . ?
H1A_2 C1_2 H1B_2 109.5 . . ?
S1_2 C1_2 H1C_2 109.5 . . ?
H1A_2 C1_2 H1C_2 109.5 . . ?
H1B_2 C1_2 H1C_2 109.5 . . ?
S1_2 C2_2 H2A_2 109.5 . . ?
S1_2 C2_2 H2B_2 109.5 . . ?
H2A_2 C2_2 H2B_2 109.5 . . ?
S1_2 C2_2 H2C_2 109.5 . . ?
H2A_2 C2_2 H2C_2 109.5 . . ?
H2B_2 C2_2 H2C_2 109.5 . . ?
C7_3 O1_3 C6_3 103.52(19) . . ?
O3_3 S1_3 O5_3 114.19(12) . . ?
O3_3 S1_3 O6_3 112.84(12) . . ?
O5_3 S1_3 O6_3 111.72(11) . . ?
O3_3 S1_3 C10_3 107.00(12) . . ?
O5_3 S1_3 C10_3 104.87(12) . . ?
O6_3 S1_3 C10_3 105.35(11) . . ?
C13_3 O2_3 H2A_3 109.5 . . ?
C7_3 N1_3 C1_3 104.5(2) . . ?
S1_3 O5_3 Ca1 162.63(12) . . ?
S1_3 O6_3 Ca3 144.07(12) . 1_455 ?
C6_3 C1_3 C2_3 120.7(2) . . ?
C6_3 C1_3 N1_3 108.1(2) . . ?
C2_3 C1_3 N1_3 131.2(2) . . ?
C3_3 C2_3 C1_3 116.3(2) . . ?
C3_3 C2_3 H2_3 121.8 . . ?
C1_3 C2_3 H2_3 121.8 . . ?
C2_3 C3_3 C4_3 122.0(2) . . ?
C2_3 C3_3 H3_3 119.0 . . ?
C4_3 C3_3 H3_3 119.0 . . ?
C5_3 C4_3 C3_3 121.8(3) . . ?
C5_3 C4_3 H4_3 119.1 . . ?
C3_3 C4_3 H4_3 119.1 . . ?
C6_3 C5_3 C4_3 115.4(3) . . ?
C6_3 C5_3 H5_3 122.3 . . ?
C4_3 C5_3 H5_3 122.3 . . ?
C5_3 C6_3 C1_3 123.7(2) . . ?
C5_3 C6_3 O1_3 128.0(2) . . ?
C1_3 C6_3 O1_3 108.3(2) . . ?
N1_3 C7_3 O1_3 115.6(2) . . ?
N1_3 C7_3 C8_3 126.1(2) . . ?
O1_3 C7_3 C8_3 118.3(2) . . ?
C9_3 C8_3 C13_3 120.3(2) . . ?
C9_3 C8_3 C7_3 121.3(2) . . ?
C13_3 C8_3 C7_3 118.3(2) . . ?
C10_3 C9_3 C8_3 120.0(2) . . ?
C10_3 C9_3 H9_3 120.0 . . ?
C8_3 C9_3 H9_3 120.0 . . ?
C9_3 C10_3 C11_3 120.7(2) . . ?
C9_3 C10_3 S1_3 118.64(19) . . ?
C11_3 C10_3 S1_3 120.65(19) . . ?
C12_3 C11_3 C10_3 119.1(2) . . ?
C12_3 C11_3 H11_3 120.5 . . ?
C10_3 C11_3 H11_3 120.5 . . ?
C11_3 C12_3 C13_3 122.1(2) . . ?
C11_3 C12_3 Cl1_3 119.6(2) . . ?
C13_3 C12_3 Cl1_3 118.29(19) . . ?
O2_3 C13_3 C12_3 118.8(2) . . ?
O2_3 C13_3 C8_3 123.5(2) . . ?
C12_3 C13_3 C8_3 117.7(2) . . ?
C7_4 O1_4 C6_4 103.62(19) . . ?
O3_4 S1_4 O5_4 114.79(12) . . ?
O3_4 S1_4 O6_4 112.59(11) . . ?
O5_4 S1_4 O6_4 111.58(11) . . ?
O3_4 S1_4 C10_4 106.23(11) . . ?
O5_4 S1_4 C10_4 105.47(12) . . ?
O6_4 S1_4 C10_4 105.29(11) . . ?
O3_4 S1_4 Ca1 136.72(8) . . ?
O5_4 S1_4 Ca1 82.79(8) . . ?
O6_4 S1_4 Ca1 30.10(7) . . ?
C10_4 S1_4 Ca1 106.17(8) . . ?
C13_4 O2_4 H2A_4 109.5 . . ?
C7_4 N1_4 C1_4 104.8(2) . . ?
S1_4 O5_4 Ca2 155.29(12) . . ?
S1_4 O6_4 Ca1 131.75(11) . . ?
C2_4 C1_4 C6_4 120.5(2) . . ?
C2_4 C1_4 N1_4 131.5(2) . . ?
C6_4 C1_4 N1_4 108.1(2) . . ?
C3_4 C2_4 C1_4 116.7(2) . . ?
C3_4 C2_4 H2_4 121.6 . . ?
C1_4 C2_4 H2_4 121.6 . . ?
C2_4 C3_4 C4_4 122.0(2) . . ?
C2_4 C3_4 H3_4 119.0 . . ?
C4_4 C3_4 H3_4 119.0 . . ?
C3_4 C4_4 C5_4 121.6(3) . . ?
C3_4 C4_4 H4_4 119.2 . . ?
C5_4 C4_4 H4_4 119.2 . . ?
C6_4 C5_4 C4_4 115.3(3) . . ?
C6_4 C5_4 H5_4 122.4 . . ?
C4_4 C5_4 H5_4 122.4 . . ?
C5_4 C6_4 O1_4 128.1(2) . . ?
C5_4 C6_4 C1_4 123.9(2) . . ?
O1_4 C6_4 C1_4 108.0(2) . . ?
N1_4 C7_4 O1_4 115.5(2) . . ?
N1_4 C7_4 C8_4 126.2(2) . . ?
O1_4 C7_4 C8_4 118.3(2) . . ?
C9_4 C8_4 C13_4 119.8(2) . . ?
C9_4 C8_4 C7_4 121.3(2) . . ?
C13_4 C8_4 C7_4 118.9(2) . . ?
C10_4 C9_4 C8_4 120.2(2) . . ?
C10_4 C9_4 H9_4 119.9 . . ?
C8_4 C9_4 H9_4 119.9 . . ?
C9_4 C10_4 C11_4 120.8(2) . . ?
C9_4 C10_4 S1_4 118.34(19) . . ?
C11_4 C10_4 S1_4 120.81(19) . . ?
C12_4 C11_4 C10_4 118.9(2) . . ?
C12_4 C11_4 H11_4 120.6 . . ?
C10_4 C11_4 H11_4 120.6 . . ?
C11_4 C12_4 C13_4 122.2(2) . . ?
C11_4 C12_4 Cl1_4 119.9(2) . . ?
C13_4 C12_4 Cl1_4 117.87(19) . . ?
O2_4 C13_4 C12_4 119.0(2) . . ?
O2_4 C13_4 C8_4 122.9(2) . . ?
C12_4 C13_4 C8_4 118.1(2) . . ?
C7_5 O1_5 C6_5 103.79(19) . . ?
O3_5 S1_5 O5_5 114.70(12) . . ?
O3_5 S1_5 O6_5 112.28(12) . . ?
O5_5 S1_5 O6_5 111.53(12) . . ?
O3_5 S1_5 C10_5 106.43(12) . . ?
O5_5 S1_5 C10_5 105.62(12) . . ?
O6_5 S1_5 C10_5 105.47(12) . . ?
O3_5 S1_5 Ca2 138.52(9) . . ?
O5_5 S1_5 Ca2 78.02(9) . . ?
O6_5 S1_5 Ca2 34.69(8) . . ?
C10_5 S1_5 Ca2 107.39(9) . . ?
C13_5 O2_5 H2A_5 109.5 . . ?
C7_5 N1_5 C1_5 104.1(2) . . ?
S1_5 O5_5 Ca3 166.71(13) . . ?
S1_5 O6_5 Ca2 124.66(11) . . ?
C6_5 C1_5 C2_5 120.3(2) . . ?
C6_5 C1_5 N1_5 108.4(2) . . ?
C2_5 C1_5 N1_5 131.2(2) . . ?
C3_5 C2_5 C1_5 116.5(2) . . ?
C3_5 C2_5 H2_5 121.7 . . ?
C1_5 C2_5 H2_5 121.7 . . ?
C2_5 C3_5 C4_5 122.4(2) . . ?
C2_5 C3_5 H3_5 118.8 . . ?
C4_5 C3_5 H3_5 118.8 . . ?
C5_5 C4_5 C3_5 121.3(3) . . ?
C5_5 C4_5 H4_5 119.4 . . ?
C3_5 C4_5 H4_5 119.4 . . ?
C6_5 C5_5 C4_5 115.6(2) . . ?
C6_5 C5_5 H5_5 122.2 . . ?
C4_5 C5_5 H5_5 122.2 . . ?
C5_5 C6_5 O1_5 128.3(2) . . ?
C5_5 C6_5 C1_5 123.8(2) . . ?
O1_5 C6_5 C1_5 107.9(2) . . ?
N1_5 C7_5 O1_5 115.8(2) . . ?
N1_5 C7_5 C8_5 126.1(2) . . ?
O1_5 C7_5 C8_5 118.1(2) . . ?
C9_5 C8_5 C13_5 120.2(2) . . ?
C9_5 C8_5 C7_5 120.5(2) . . ?
C13_5 C8_5 C7_5 119.3(2) . . ?
C10_5 C9_5 C8_5 120.2(2) . . ?
C10_5 C9_5 H9_5 119.9 . . ?
C8_5 C9_5 H9_5 119.9 . . ?
C9_5 C10_5 C11_5 120.8(2) . . ?
C9_5 C10_5 S1_5 118.7(2) . . ?
C11_5 C10_5 S1_5 120.56(19) . . ?
C12_5 C11_5 C10_5 118.9(2) . . ?
C12_5 C11_5 H11_5 120.6 . . ?
C10_5 C11_5 H11_5 120.6 . . ?
C11_5 C12_5 C13_5 121.9(2) . . ?
C11_5 C12_5 Cl1_5 119.5(2) . . ?
C13_5 C12_5 Cl1_5 118.60(19) . . ?
O2_5 C13_5 C12_5 119.1(2) . . ?
O2_5 C13_5 C8_5 122.9(2) . . ?
C12_5 C13_5 C8_5 118.0(2) . . ?
C7_6 O1_6 C6_6 103.91(19) . . ?
O3_6 S1_6 O6_6 113.15(12) . . ?
O3_6 S1_6 O5_6 113.74(11) . . ?
O6_6 S1_6 O5_6 110.97(11) . . ?
O3_6 S1_6 C10_6 106.06(11) . . ?
O6_6 S1_6 C10_6 106.90(11) . . ?
O5_6 S1_6 C10_6 105.34(11) . . ?
C13_6 O2_6 H2A_6 109.5 . . ?
C7_6 N1_6 C1_6 104.3(2) . . ?
S1_6 O5_6 Ca1 135.32(11) . 1_655 ?
S1_6 O6_6 Ca3 153.99(12) . . ?
C6_6 C1_6 C2_6 120.2(2) . . ?
C6_6 C1_6 N1_6 108.7(2) . . ?
C2_6 C1_6 N1_6 131.1(2) . . ?
C3_6 C2_6 C1_6 116.6(2) . . ?
C3_6 C2_6 H2_6 121.7 . . ?
C1_6 C2_6 H2_6 121.7 . . ?
C2_6 C3_6 C4_6 121.7(2) . . ?
C2_6 C3_6 H3_6 119.2 . . ?
C4_6 C3_6 H3_6 119.2 . . ?
C5_6 C4_6 C3_6 122.0(2) . . ?
C5_6 C4_6 H4_6 119.0 . . ?
C3_6 C4_6 H4_6 119.0 . . ?
C6_6 C5_6 C4_6 115.3(2) . . ?
C6_6 C5_6 H5_6 122.3 . . ?
C4_6 C5_6 H5_6 122.3 . . ?
C5_6 C6_6 C1_6 124.2(2) . . ?
C5_6 C6_6 O1_6 127.9(2) . . ?
C1_6 C6_6 O1_6 107.9(2) . . ?
N1_6 C7_6 O1_6 115.2(2) . . ?
N1_6 C7_6 C8_6 126.3(2) . . ?
O1_6 C7_6 C8_6 118.5(2) . . ?
C9_6 C8_6 C13_6 120.7(2) . . ?
C9_6 C8_6 C7_6 120.5(2) . . ?
C13_6 C8_6 C7_6 118.8(2) . . ?
C10_6 C9_6 C8_6 120.3(2) . . ?
C10_6 C9_6 H9_6 119.9 . . ?
C8_6 C9_6 H9_6 119.9 . . ?
C9_6 C10_6 C11_6 120.0(2) . . ?
C9_6 C10_6 S1_6 119.06(19) . . ?
C11_6 C10_6 S1_6 120.89(19) . . ?
C12_6 C11_6 C10_6 119.2(2) . . ?
C12_6 C11_6 H11_6 120.4 . . ?
C10_6 C11_6 H11_6 120.4 . . ?
C11_6 C12_6 C13_6 121.8(2) . . ?
C11_6 C12_6 Cl1_6 119.7(2) . . ?
C13_6 C12_6 Cl1_6 118.42(19) . . ?
O2_6 C13_6 C8_6 123.7(2) . . ?
O2_6 C13_6 C12_6 118.3(2) . . ?
C8_6 C13_6 C12_6 118.0(2) . . ?
C7_7 O1_7 C6_7 103.60(19) . . ?
O3_7 S1_7 O5_7 115.09(12) . . ?
O3_7 S1_7 O6_7 114.38(12) . . ?
O5_7 S1_7 O6_7 108.23(12) . . ?
O3_7 S1_7 C10_7 106.13(12) . . ?
O5_7 S1_7 C10_7 106.07(12) . . ?
O6_7 S1_7 C10_7 106.24(12) . . ?
O3_7 S1_7 Ca3 133.58(8) . . ?
O5_7 S1_7 Ca3 45.67(8) . . ?
O6_7 S1_7 Ca3 62.59(8) . . ?
C10_7 S1_7 Ca3 119.39(9) . . ?
C13_7 O2_7 H2A_7 109.5 . . ?
C7_7 N1_7 C1_7 104.3(2) . . ?
S1_7 O5_7 Ca3 109.07(10) . . ?
S1_7 O6_7 Ca2 141.80(12) . . ?
S1_7 O6_7 Ca3 90.43(9) . . ?
Ca2 O6_7 Ca3 127.32(8) . . ?
C6_7 C1_7 C2_7 120.1(2) . . ?
C6_7 C1_7 N1_7 108.6(2) . . ?
C2_7 C1_7 N1_7 131.3(2) . . ?
C3_7 C2_7 C1_7 116.9(2) . . ?
C3_7 C2_7 H2_7 121.6 . . ?
C1_7 C2_7 H2_7 121.6 . . ?
C2_7 C3_7 C4_7 121.5(3) . . ?
C2_7 C3_7 H3_7 119.3 . . ?
C4_7 C3_7 H3_7 119.3 . . ?
C5_7 C4_7 C3_7 122.2(3) . . ?
C5_7 C4_7 H4_7 118.9 . . ?
C3_7 C4_7 H4_7 118.9 . . ?
C6_7 C5_7 C4_7 114.9(3) . . ?
C6_7 C5_7 H5_7 122.6 . . ?
C4_7 C5_7 H5_7 122.6 . . ?
C5_7 C6_7 C1_7 124.5(2) . . ?
C5_7 C6_7 O1_7 127.4(2) . . ?
C1_7 C6_7 O1_7 108.0(2) . . ?
N1_7 C7_7 O1_7 115.5(2) . . ?
N1_7 C7_7 C8_7 126.4(2) . . ?
O1_7 C7_7 C8_7 118.1(2) . . ?
C9_7 C8_7 C13_7 120.3(2) . . ?
C9_7 C8_7 C7_7 121.1(2) . . ?
C13_7 C8_7 C7_7 118.6(2) . . ?
C10_7 C9_7 C8_7 120.4(2) . . ?
C10_7 C9_7 H9_7 119.8 . . ?
C8_7 C9_7 H9_7 119.8 . . ?
C9_7 C10_7 C11_7 120.8(2) . . ?
C9_7 C10_7 S1_7 119.9(2) . . ?
C11_7 C10_7 S1_7 119.29(19) . . ?
C12_7 C11_7 C10_7 118.8(2) . . ?
C12_7 C11_7 H11_7 120.6 . . ?
C10_7 C11_7 H11_7 120.6 . . ?
C11_7 C12_7 C13_7 121.6(2) . . ?
C11_7 C12_7 Cl1_7 119.5(2) . . ?
C13_7 C12_7 Cl1_7 118.86(19) . . ?
O2_7 C13_7 C12_7 118.4(2) . . ?
O2_7 C13_7 C8_7 123.6(2) . . ?
C12_7 C13_7 C8_7 118.1(2) . . ?
C7_8 O1_8 C6_8 103.80(19) . . ?
O3_8 S1_8 O6_8 112.88(13) . . ?
O3_8 S1_8 O5_8 113.19(12) . . ?
O6_8 S1_8 O5_8 111.41(12) . . ?
O3_8 S1_8 C10_8 105.98(12) . . ?
O6_8 S1_8 C10_8 106.66(12) . . ?
O5_8 S1_8 C10_8 106.11(12) . . ?
C13_8 O2_8 H2A_8 109.5 . . ?
C7_8 N1_8 C1_8 104.5(2) . . ?
S1_8 O5_8 Ca2 136.69(11) . . ?
S1_8 O6_8 Ca1 160.33(12) . . ?
C6_8 C1_8 C2_8 119.8(2) . . ?
C6_8 C1_8 N1_8 108.5(2) . . ?
C2_8 C1_8 N1_8 131.7(2) . . ?
C3_8 C2_8 C1_8 117.0(2) . . ?
C3_8 C2_8 H2_8 121.5 . . ?
C1_8 C2_8 H2_8 121.5 . . ?
C2_8 C3_8 C4_8 122.0(3) . . ?
C2_8 C3_8 H3_8 119.0 . . ?
C4_8 C3_8 H3_8 119.0 . . ?
C5_8 C4_8 C3_8 121.8(3) . . ?
C5_8 C4_8 H4_8 119.1 . . ?
C3_8 C4_8 H4_8 119.1 . . ?
C6_8 C5_8 C4_8 115.0(3) . . ?
C6_8 C5_8 H5_8 122.5 . . ?
C4_8 C5_8 H5_8 122.5 . . ?
C5_8 C6_8 O1_8 127.5(2) . . ?
C5_8 C6_8 C1_8 124.4(2) . . ?
O1_8 C6_8 C1_8 108.0(2) . . ?
N1_8 C7_8 O1_8 115.1(2) . . ?
N1_8 C7_8 C8_8 126.7(2) . . ?
O1_8 C7_8 C8_8 118.2(2) . . ?
C9_8 C8_8 C13_8 120.4(2) . . ?
C9_8 C8_8 C7_8 120.7(2) . . ?
C13_8 C8_8 C7_8 118.8(2) . . ?
C10_8 C9_8 C8_8 120.6(2) . . ?
C10_8 C9_8 H9_8 119.7 . . ?
C8_8 C9_8 H9_8 119.7 . . ?
C9_8 C10_8 C11_8 120.5(2) . . ?
C9_8 C10_8 S1_8 118.59(19) . . ?
C11_8 C10_8 S1_8 121.0(2) . . ?
C12_8 C11_8 C10_8 119.0(2) . . ?
C12_8 C11_8 H11_8 120.5 . . ?
C10_8 C11_8 H11_8 120.5 . . ?
C11_8 C12_8 C13_8 121.8(2) . . ?
C11_8 C12_8 Cl1_8 119.9(2) . . ?
C13_8 C12_8 Cl1_8 118.34(19) . . ?
O2_8 C13_8 C12_8 118.8(2) . . ?
O2_8 C13_8 C8_8 123.4(2) . . ?
C12_8 C13_8 C8_8 117.8(2) . . ?
S1_9 O1_9 Ca1 126.74(10) . . ?
O1_9 S1_9 C2_9 105.04(13) . . ?
O1_9 S1_9 C1_9 104.46(12) . . ?
C2_9 S1_9 C1_9 98.14(14) . . ?
O1_9 S1_9 Ca1 32.56(7) . . ?
C2_9 S1_9 Ca1 109.22(10) . . ?
C1_9 S1_9 Ca1 133.05(10) . . ?
S1_9 C1_9 H1A_9 109.5 . . ?
S1_9 C1_9 H1B_9 109.5 . . ?
H1A_9 C1_9 H1B_9 109.5 . . ?
S1_9 C1_9 H1C_9 109.5 . . ?
H1A_9 C1_9 H1C_9 109.5 . . ?
H1B_9 C1_9 H1C_9 109.5 . . ?
S1_9 C2_9 H2A_9 109.5 . . ?
S1_9 C2_9 H2B_9 109.5 . . ?
H2A_9 C2_9 H2B_9 109.5 . . ?
S1_9 C2_9 H2C_9 109.5 . . ?
H2A_9 C2_9 H2C_9 109.5 . . ?
H2B_9 C2_9 H2C_9 109.5 . . ?
S1_10 O1_10 Ca2 125.26(11) . . ?
O1_10 S1_10 C2_10 104.95(13) . . ?
O1_10 S1_10 C1_10 104.31(12) . . ?
C2_10 S1_10 C1_10 98.42(15) . . ?
O1_10 S1_10 Ca2 33.53(7) . . ?
C2_10 S1_10 Ca2 109.99(10) . . ?
C1_10 S1_10 Ca2 133.16(10) . . ?
S1_10 C1_10 H1A_10 109.5 . . ?
S1_10 C1_10 H1B_10 109.5 . . ?
H1A_10 C1_10 H1B_10 109.5 . . ?
S1_10 C1_10 H1C_10 109.5 . . ?
H1A_10 C1_10 H1C_10 109.5 . . ?
H1B_10 C1_10 H1C_10 109.5 . . ?
S1_10 C2_10 H2A_10 109.5 . . ?
S1_10 C2_10 H2B_10 109.5 . . ?
H2A_10 C2_10 H2B_10 109.5 . . ?
S1_10 C2_10 H2C_10 109.5 . . ?
H2A_10 C2_10 H2C_10 109.5 . . ?
H2B_10 C2_10 H2C_10 109.5 . . ?
S1_11 O1_11 Ca3 127.87(11) . . ?
O1_11 S1_11 C2_11 104.72(13) . . ?
O1_11 S1_11 C1_11 104.18(12) . . ?
C2_11 S1_11 C1_11 98.25(15) . . ?
O1_11 S1_11 Ca3 31.78(7) . . ?
C2_11 S1_11 Ca3 107.53(10) . . ?
C1_11 S1_11 Ca3 132.89(10) . . ?
S1_11 C1_11 H1A_11 109.5 . . ?
S1_11 C1_11 H1B_11 109.5 . . ?
H1A_11 C1_11 H1B_11 109.5 . . ?
S1_11 C1_11 H1C_11 109.5 . . ?
H1A_11 C1_11 H1C_11 109.5 . . ?
H1B_11 C1_11 H1C_11 109.5 . . ?
S1_11 C2_11 H2A_11 109.5 . . ?
S1_11 C2_11 H2B_11 109.5 . . ?
H2A_11 C2_11 H2B_11 109.5 . . ?
S1_11 C2_11 H2C_11 109.5 . . ?
H2A_11 C2_11 H2C_11 109.5 . . ?
H2B_11 C2_11 H2C_11 109.5 . . ?
S1_12 O1_12 Ca1 124.59(11) . . ?
O1_12 S1_12 C2_12 105.30(14) . . ?
O1_12 S1_12 C1_12 105.17(13) . . ?
C2_12 S1_12 C1_12 99.07(15) . . ?
O1_12 S1_12 Ca1 34.03(7) . . ?
C2_12 S1_12 Ca1 93.14(10) . . ?
C1_12 S1_12 Ca1 139.12(11) . . ?
S1_12 C1_12 H1A_12 109.5 . . ?
S1_12 C1_12 H1B_12 109.5 . . ?
H1A_12 C1_12 H1B_12 109.5 . . ?
S1_12 C1_12 H1C_12 109.5 . . ?
H1A_12 C1_12 H1C_12 109.5 . . ?
H1B_12 C1_12 H1C_12 109.5 . . ?
S1_12 C2_12 H2A_12 109.5 . . ?
S1_12 C2_12 H2B_12 109.5 . . ?
H2A_12 C2_12 H2B_12 109.5 . . ?
S1_12 C2_12 H2C_12 109.5 . . ?
H2A_12 C2_12 H2C_12 109.5 . . ?
H2B_12 C2_12 H2C_12 109.5 . . ?
S1_13 O1_13 Ca3 125.53(13) . . ?
O1_13 S1_13 C1_13 105.63(15) . . ?
O1_13 S1_13 C2_13 104.49(15) . . ?
C1_13 S1_13 C2_13 97.78(16) . . ?
O1_13 S1_13 Ca3 33.49(9) . . ?
C1_13 S1_13 Ca3 103.67(11) . . ?
C2_13 S1_13 Ca3 136.67(12) . . ?
S1_13 C1_13 H1A_13 109.5 . . ?
S1_13 C1_13 H1B_13 109.5 . . ?
H1A_13 C1_13 H1B_13 109.5 . . ?
S1_13 C1_13 H1C_13 109.5 . . ?
H1A_13 C1_13 H1C_13 109.5 . . ?
H1B_13 C1_13 H1C_13 109.5 . . ?
S1_13 C2_13 H2A_13 109.5 . . ?
S1_13 C2_13 H2B_13 109.5 . . ?
H2A_13 C2_13 H2B_13 109.5 . . ?
S1_13 C2_13 H2C_13 109.5 . . ?
H2A_13 C2_13 H2C_13 109.5 . . ?
H2B_13 C2_13 H2C_13 109.5 . . ?
S1_14 O1_14 Ca3 129.4(14) . . ?
O1_14 S1_14 C1_14 106.1(13) . . ?
O1_14 S1_14 C2_14 104.9(13) . . ?
C1_14 S1_14 C2_14 97.4(13) . . ?
S1_14 C1_14 H1A_14 109.5 . . ?
S1_14 C1_14 H1B_14 109.5 . . ?
H1A_14 C1_14 H1B_14 109.5 . . ?
S1_14 C1_14 H1C_14 109.5 . . ?
H1A_14 C1_14 H1C_14 109.5 . . ?
H1B_14 C1_14 H1C_14 109.5 . . ?
S1_14 C2_14 H2A_14 109.5 . . ?
S1_14 C2_14 H2B_14 109.5 . . ?
H2A_14 C2_14 H2B_14 109.5 . . ?
S1_14 C2_14 H2C_14 109.5 . . ?
H2A_14 C2_14 H2C_14 109.5 . . ?
H2B_14 C2_14 H2C_14 109.5 . . ?

loop_
_geom_bond_atom_site_label_1
_geom_bond_atom_site_label_2
_geom_bond_distance
_geom_bond_site_symmetry_2
_geom_bond_publ_flag
Ca1 O5_3 2.2695(19) . ?
Ca1 O6_8 2.287(2) . ?
Ca1 O1_9 2.3183(19) . ?
Ca1 O1_12 2.3357(19) . ?
Ca1 O6_4 2.3472(19) . ?
Ca1 O5_6 2.3525(19) 1_455 ?
Ca1 S1_12 3.4353(11) . ?
Ca1 S1_9 3.4523(11) . ?
Ca1 S1_4 3.4919(13) . ?
Ca2 O1_2 2.283(12) . ?
Ca2 O5_4 2.2973(19) . ?
Ca2 O1_1 2.320(11) . ?
Ca2 O1_10 2.3229(19) . ?
Ca2 O5_8 2.341(2) . ?
Ca2 O6_7 2.346(2) . ?
Ca2 O6_5 2.356(2) . ?
Ca2 S1_5 3.4051(13) . ?
Ca2 S1_10 3.4339(11) . ?
Ca2 S1_1 3.468(7) . ?
Ca3 O5_5 2.291(2) . ?
Ca3 O1_11 2.3129(19) . ?
Ca3 O6_6 2.314(2) . ?
Ca3 O1_14 2.32(2) . ?
Ca3 O1_13 2.340(2) . ?
Ca3 O6_3 2.377(2) 1_655 ?
Ca3 O5_7 2.440(2) . ?
Ca3 O6_7 2.862(2) . ?
Ca3 S1_7 3.2237(12) . ?
Ca3 S1_13 3.4514(12) . ?
Ca3 S1_11 3.4669(11) . ?
O1_1 S1_1 1.504(8) . ?
S1_1 C1_1 1.741(8) . ?
S1_1 C2_1 1.772(8) . ?
C1_1 H1A_1 0.9800 . ?
C1_1 H1B_1 0.9800 . ?
C1_1 H1C_1 0.9800 . ?
C2_1 H2A_1 0.9800 . ?
C2_1 H2B_1 0.9800 . ?
C2_1 H2C_1 0.9800 . ?
O1_2 S1_2 1.534(9) . ?
S1_2 C2_2 1.777(9) . ?
S1_2 C1_2 1.788(8) . ?
C1_2 H1A_2 0.9800 . ?
C1_2 H1B_2 0.9800 . ?
C1_2 H1C_2 0.9800 . ?
C2_2 H2A_2 0.9800 . ?
C2_2 H2B_2 0.9800 . ?
C2_2 H2C_2 0.9800 . ?
Cl1_3 C12_3 1.738(3) . ?
O1_3 C7_3 1.364(3) . ?
O1_3 C6_3 1.386(3) . ?
S1_3 O3_3 1.4380(19) . ?
S1_3 O5_3 1.4490(19) . ?
S1_3 O6_3 1.456(2) . ?
S1_3 C10_3 1.776(2) . ?
O2_3 C13_3 1.343(3) . ?
O2_3 H2A_3 0.78(3) . ?
N1_3 C7_3 1.302(3) . ?
N1_3 C1_3 1.403(3) . ?
C1_3 C6_3 1.385(4) . ?
C1_3 C2_3 1.391(3) . ?
C2_3 C3_3 1.390(4) . ?
C2_3 H2_3 0.9500 . ?
C3_3 C4_3 1.394(4) . ?
C3_3 H3_3 0.9500 . ?
C4_3 C5_3 1.388(4) . ?
C4_3 H4_3 0.9500 . ?
C5_3 C6_3 1.383(4) . ?
C5_3 H5_3 0.9500 . ?
C7_3 C8_3 1.449(3) . ?
C8_3 C9_3 1.396(3) . ?
C8_3 C13_3 1.417(4) . ?
C9_3 C10_3 1.385(3) . ?
C9_3 H9_3 0.9500 . ?
C10_3 C11_3 1.396(3) . ?
C11_3 C12_3 1.380(3) . ?
C11_3 H11_3 0.9500 . ?
C12_3 C13_3 1.402(4) . ?
Cl1_4 C12_4 1.737(3) . ?
O1_4 C7_4 1.369(3) . ?
O1_4 C6_4 1.388(3) . ?
S1_4 O3_4 1.4421(19) . ?
S1_4 O5_4 1.4511(19) . ?
S1_4 O6_4 1.4581(19) . ?
S1_4 C10_4 1.775(3) . ?
O2_4 C13_4 1.344(3) . ?
O2_4 H2A_4 0.83(3) . ?
N1_4 C7_4 1.301(3) . ?
N1_4 C1_4 1.402(3) . ?
C1_4 C2_4 1.387(3) . ?
C1_4 C6_4 1.393(4) . ?
C2_4 C3_4 1.387(4) . ?
C2_4 H2_4 0.9500 . ?
C3_4 C4_4 1.397(4) . ?
C3_4 H3_4 0.9500 . ?
C4_4 C5_4 1.398(4) . ?
C4_4 H4_4 0.9500 . ?
C5_4 C6_4 1.375(4) . ?
C5_4 H5_4 0.9500 . ?
C7_4 C8_4 1.445(4) . ?
C8_4 C9_4 1.402(3) . ?
C8_4 C13_4 1.414(4) . ?
C9_4 C10_4 1.380(3) . ?
C9_4 H9_4 0.9500 . ?
C10_4 C11_4 1.399(3) . ?
C11_4 C12_4 1.375(3) . ?
C11_4 H11_4 0.9500 . ?
C12_4 C13_4 1.403(3) . ?
Cl1_5 C12_5 1.737(3) . ?
O1_5 C7_5 1.366(3) . ?
O1_5 C6_5 1.383(3) . ?
S1_5 O3_5 1.4409(19) . ?
S1_5 O5_5 1.441(2) . ?
S1_5 O6_5 1.460(2) . ?
S1_5 C10_5 1.765(3) . ?
O2_5 C13_5 1.345(3) . ?
O2_5 H2A_5 0.85(3) . ?
N1_5 C7_5 1.302(3) . ?
N1_5 C1_5 1.406(3) . ?
C1_5 C6_5 1.389(4) . ?
C1_5 C2_5 1.399(3) . ?
C2_5 C3_5 1.379(4) . ?
C2_5 H2_5 0.9500 . ?
C3_5 C4_5 1.400(4) . ?
C3_5 H3_5 0.9500 . ?
C4_5 C5_5 1.392(4) . ?
C4_5 H4_5 0.9500 . ?
C5_5 C6_5 1.378(4) . ?
C5_5 H5_5 0.9500 . ?
C7_5 C8_5 1.451(3) . ?
C8_5 C9_5 1.396(3) . ?
C8_5 C13_5 1.411(4) . ?
C9_5 C10_5 1.377(3) . ?
C9_5 H9_5 0.9500 . ?
C10_5 C11_5 1.398(3) . ?
C11_5 C12_5 1.383(3) . ?
C11_5 H11_5 0.9500 . ?
C12_5 C13_5 1.401(4) . ?
Cl1_6 C12_6 1.736(3) . ?
O1_6 C7_6 1.368(3) . ?
O1_6 C6_6 1.386(3) . ?
S1_6 O3_6 1.4424(19) . ?
S1_6 O6_6 1.4579(19) . ?
S1_6 O5_6 1.4609(19) . ?
S1_6 C10_6 1.769(3) . ?
O2_6 C13_6 1.342(3) . ?
O2_6 H2A_6 0.82(3) . ?
N1_6 C7_6 1.305(3) . ?
N1_6 C1_6 1.402(3) . ?
C1_6 C6_6 1.381(4) . ?
C1_6 C2_6 1.399(3) . ?
C2_6 C3_6 1.388(4) . ?
C2_6 H2_6 0.9500 . ?
C3_6 C4_6 1.402(4) . ?
C3_6 H3_6 0.9500 . ?
C4_6 C5_6 1.381(4) . ?
C4_6 H4_6 0.9500 . ?
C5_6 C6_6 1.381(4) . ?
C5_6 H5_6 0.9500 . ?
C7_6 C8_6 1.451(3) . ?
C8_6 C9_6 1.395(3) . ?
C8_6 C13_6 1.403(3) . ?
C9_6 C10_6 1.387(3) . ?
C9_6 H9_6 0.9500 . ?
C10_6 C11_6 1.402(3) . ?
C11_6 C12_6 1.386(3) . ?
C11_6 H11_6 0.9500 . ?
C12_6 C13_6 1.404(3) . ?
Cl1_7 C12_7 1.731(3) . ?
O1_7 C7_7 1.369(3) . ?
O1_7 C6_7 1.390(3) . ?
S1_7 O3_7 1.4348(19) . ?
S1_7 O5_7 1.4558(19) . ?
S1_7 O6_7 1.4626(19) . ?
S1_7 C10_7 1.770(3) . ?
O2_7 C13_7 1.342(3) . ?
O2_7 H2A_7 0.87(3) . ?
N1_7 C7_7 1.306(3) . ?
N1_7 C1_7 1.405(3) . ?
C1_7 C6_7 1.385(4) . ?
C1_7 C2_7 1.391(4) . ?
C2_7 C3_7 1.388(4) . ?
C2_7 H2_7 0.9500 . ?
C3_7 C4_7 1.403(4) . ?
C3_7 H3_7 0.9500 . ?
C4_7 C5_7 1.386(4) . ?
C4_7 H4_7 0.9500 . ?
C5_7 C6_7 1.379(4) . ?
C5_7 H5_7 0.9500 . ?
C7_7 C8_7 1.448(4) . ?
C8_7 C9_7 1.393(3) . ?
C8_7 C13_7 1.411(3) . ?
C9_7 C10_7 1.373(3) . ?
C9_7 H9_7 0.9500 . ?
C10_7 C11_7 1.403(3) . ?
C11_7 C12_7 1.388(3) . ?
C11_7 H11_7 0.9500 . ?
C12_7 C13_7 1.404(3) . ?
Cl1_8 C12_8 1.731(3) . ?
O1_8 C7_8 1.376(3) . ?
O1_8 C6_8 1.385(3) . ?
S1_8 O3_8 1.441(2) . ?
S1_8 O6_8 1.4486(19) . ?
S1_8 O5_8 1.4585(19) . ?
S1_8 C10_8 1.767(3) . ?
O2_8 C13_8 1.340(3) . ?
O2_8 H2A_8 0.80(3) . ?
N1_8 C7_8 1.306(3) . ?
N1_8 C1_8 1.403(3) . ?
C1_8 C6_8 1.390(4) . ?
C1_8 C2_8 1.393(4) . ?
C2_8 C3_8 1.381(4) . ?
C2_8 H2_8 0.9500 . ?
C3_8 C4_8 1.396(4) . ?
C3_8 H3_8 0.9500 . ?
C4_8 C5_8 1.391(4) . ?
C4_8 H4_8 0.9500 . ?
C5_8 C6_8 1.379(4) . ?
C5_8 H5_8 0.9500 . ?
C7_8 C8_8 1.448(4) . ?
C8_8 C9_8 1.392(3) . ?
C8_8 C13_8 1.411(3) . ?
C9_8 C10_8 1.379(4) . ?
C9_8 H9_8 0.9500 . ?
C10_8 C11_8 1.399(3) . ?
C11_8 C12_8 1.391(3) . ?
C11_8 H11_8 0.9500 . ?
C12_8 C13_8 1.406(4) . ?
O1_9 S1_9 1.5230(19) . ?
S1_9 C2_9 1.771(3) . ?
S1_9 C1_9 1.793(3) . ?
C1_9 H1A_9 0.9800 . ?
C1_9 H1B_9 0.9800 . ?
C1_9 H1C_9 0.9800 . ?
C2_9 H2A_9 0.9800 . ?
C2_9 H2B_9 0.9800 . ?
C2_9 H2C_9 0.9800 . ?
O1_10 S1_10 1.5216(19) . ?
S1_10 C2_10 1.779(3) . ?
S1_10 C1_10 1.789(3) . ?
C1_10 H1A_10 0.9800 . ?
C1_10 H1B_10 0.9800 . ?
C1_10 H1C_10 0.9800 . ?
C2_10 H2A_10 0.9800 . ?
C2_10 H2B_10 0.9800 . ?
C2_10 H2C_10 0.9800 . ?
O1_11 S1_11 1.5273(19) . ?
S1_11 C2_11 1.777(3) . ?
S1_11 C1_11 1.784(3) . ?
C1_11 H1A_11 0.9800 . ?
C1_11 H1B_11 0.9800 . ?
C1_11 H1C_11 0.9800 . ?
C2_11 H2A_11 0.9800 . ?
C2_11 H2B_11 0.9800 . ?
C2_11 H2C_11 0.9800 . ?
O1_12 S1_12 1.521(2) . ?
S1_12 C2_12 1.758(3) . ?
S1_12 C1_12 1.780(3) . ?
C1_12 H1A_12 0.9800 . ?
C1_12 H1B_12 0.9800 . ?
C1_12 H1C_12 0.9800 . ?
C2_12 H2A_12 0.9800 . ?
C2_12 H2B_12 0.9800 . ?
C2_12 H2C_12 0.9800 . ?
O1_13 S1_13 1.518(2) . ?
S1_13 C1_13 1.772(3) . ?
S1_13 C2_13 1.779(3) . ?
C1_13 H1A_13 0.9800 . ?
C1_13 H1B_13 0.9800 . ?
C1_13 H1C_13 0.9800 . ?
C2_13 H2A_13 0.9800 . ?
C2_13 H2B_13 0.9800 . ?
C2_13 H2C_13 0.9800 . ?
O1_14 S1_14 1.542(14) . ?
S1_14 C1_14 1.759(14) . ?
S1_14 C2_14 1.767(14) . ?
C1_14 H1A_14 0.9800 . ?
C1_14 H1B_14 0.9800 . ?
C1_14 H1C_14 0.9800 . ?
C2_14 H2A_14 0.9800 . ?
C2_14 H2B_14 0.9800 . ?
C2_14 H2C_14 0.9800 . ?

loop_
_geom_torsion_atom_site_label_1
_geom_torsion_atom_site_label_2
_geom_torsion_atom_site_label_3
_geom_torsion_atom_site_label_4
_geom_torsion
_geom_torsion_site_symmetry_1
_geom_torsion_site_symmetry_2
_geom_torsion_site_symmetry_3
_geom_torsion_site_symmetry_4
_geom_torsion_publ_flag
Ca2 O1_1 S1_1 C1_1 -172.8(7) . . . . ?
Ca2 O1_1 S1_1 C2_1 -65.6(10) . . . . ?
Ca2 O1_2 S1_2 C2_2 -128.9(10) . . . . ?
Ca2 O1_2 S1_2 C1_2 135.4(9) . . . . ?
O3_3 S1_3 O5_3 Ca1 -9.9(4) . . . . ?
O6_3 S1_3 O5_3 Ca1 119.7(4) . . . . ?
C10_3 S1_3 O5_3 Ca1 -126.7(4) . . . . ?
O3_3 S1_3 O6_3 Ca3 140.90(18) . . . 1_455 ?
O5_3 S1_3 O6_3 Ca3 10.6(2) . . . 1_455 ?
C10_3 S1_3 O6_3 Ca3 -102.70(19) . . . 1_455 ?
C7_3 N1_3 C1_3 C6_3 -0.4(3) . . . . ?
C7_3 N1_3 C1_3 C2_3 178.2(3) . . . . ?
C6_3 C1_3 C2_3 C3_3 0.9(4) . . . . ?
N1_3 C1_3 C2_3 C3_3 -177.6(3) . . . . ?
C1_3 C2_3 C3_3 C4_3 -2.3(4) . . . . ?
C2_3 C3_3 C4_3 C5_3 2.0(4) . . . . ?
C3_3 C4_3 C5_3 C6_3 -0.4(4) . . . . ?
C4_3 C5_3 C6_3 C1_3 -1.0(4) . . . . ?
C4_3 C5_3 C6_3 O1_3 178.1(3) . . . . ?
C2_3 C1_3 C6_3 C5_3 0.7(4) . . . . ?
N1_3 C1_3 C6_3 C5_3 179.5(3) . . . . ?
C2_3 C1_3 C6_3 O1_3 -178.5(2) . . . . ?
N1_3 C1_3 C6_3 O1_3 0.2(3) . . . . ?
C7_3 O1_3 C6_3 C5_3 -179.2(3) . . . . ?
C7_3 O1_3 C6_3 C1_3 0.0(3) . . . . ?
C1_3 N1_3 C7_3 O1_3 0.5(3) . . . . ?
C1_3 N1_3 C7_3 C8_3 -179.1(2) . . . . ?
C6_3 O1_3 C7_3 N1_3 -0.4(3) . . . . ?
C6_3 O1_3 C7_3 C8_3 179.3(2) . . . . ?
N1_3 C7_3 C8_3 C9_3 173.1(3) . . . . ?
O1_3 C7_3 C8_3 C9_3 -6.6(4) . . . . ?
N1_3 C7_3 C8_3 C13_3 -5.0(4) . . . . ?
O1_3 C7_3 C8_3 C13_3 175.4(2) . . . . ?
C13_3 C8_3 C9_3 C10_3 -1.2(4) . . . . ?
C7_3 C8_3 C9_3 C10_3 -179.2(2) . . . . ?
C8_3 C9_3 C10_3 C11_3 -1.9(4) . . . . ?
C8_3 C9_3 C10_3 S1_3 177.33(19) . . . . ?
O3_3 S1_3 C10_3 C9_3 63.4(2) . . . . ?
O5_3 S1_3 C10_3 C9_3 -174.93(19) . . . . ?
O6_3 S1_3 C10_3 C9_3 -56.9(2) . . . . ?
O3_3 S1_3 C10_3 C11_3 -117.4(2) . . . . ?
O5_3 S1_3 C10_3 C11_3 4.3(2) . . . . ?
O6_3 S1_3 C10_3 C11_3 122.3(2) . . . . ?
C9_3 C10_3 C11_3 C12_3 3.3(4) . . . . ?
S1_3 C10_3 C11_3 C12_3 -175.89(19) . . . . ?
C10_3 C11_3 C12_3 C13_3 -1.7(4) . . . . ?
C10_3 C11_3 C12_3 Cl1_3 176.23(19) . . . . ?
C11_3 C12_3 C13_3 O2_3 178.9(2) . . . . ?
Cl1_3 C12_3 C13_3 O2_3 0.9(3) . . . . ?
C11_3 C12_3 C13_3 C8_3 -1.2(4) . . . . ?
Cl1_3 C12_3 C13_3 C8_3 -179.19(19) . . . . ?
C9_3 C8_3 C13_3 O2_3 -177.4(2) . . . . ?
C7_3 C8_3 C13_3 O2_3 0.7(4) . . . . ?
C9_3 C8_3 C13_3 C12_3 2.7(4) . . . . ?
C7_3 C8_3 C13_3 C12_3 -179.2(2) . . . . ?
O3_4 S1_4 O5_4 Ca2 -2.6(3) . . . . ?
O6_4 S1_4 O5_4 Ca2 127.0(3) . . . . ?
C10_4 S1_4 O5_4 Ca2 -119.2(3) . . . . ?
Ca1 S1_4 O5_4 Ca2 136.0(3) . . . . ?
O3_4 S1_4 O6_4 Ca1 148.72(13) . . . . ?
O5_4 S1_4 O6_4 Ca1 17.96(17) . . . . ?
C10_4 S1_4 O6_4 Ca1 -95.97(15) . . . . ?
C7_4 N1_4 C1_4 C2_4 178.8(3) . . . . ?
C7_4 N1_4 C1_4 C6_4 0.1(3) . . . . ?
C6_4 C1_4 C2_4 C3_4 0.0(4) . . . . ?
N1_4 C1_4 C2_4 C3_4 -178.6(3) . . . . ?
C1_4 C2_4 C3_4 C4_4 -0.8(4) . . . . ?
C2_4 C3_4 C4_4 C5_4 0.5(4) . . . . ?
C3_4 C4_4 C5_4 C6_4 0.7(4) . . . . ?
C4_4 C5_4 C6_4 O1_4 178.7(3) . . . . ?
C4_4 C5_4 C6_4 C1_4 -1.6(4) . . . . ?
C7_4 O1_4 C6_4 C5_4 179.7(3) . . . . ?
C7_4 O1_4 C6_4 C1_4 0.0(3) . . . . ?
C2_4 C1_4 C6_4 C5_4 1.3(4) . . . . ?
N1_4 C1_4 C6_4 C5_4 -179.8(3) . . . . ?
C2_4 C1_4 C6_4 O1_4 -178.9(2) . . . . ?
N1_4 C1_4 C6_4 O1_4 -0.1(3) . . . . ?
C1_4 N1_4 C7_4 O1_4 -0.2(3) . . . . ?
C1_4 N1_4 C7_4 C8_4 -179.3(2) . . . . ?
C6_4 O1_4 C7_4 N1_4 0.1(3) . . . . ?
C6_4 O1_4 C7_4 C8_4 179.3(2) . . . . ?
N1_4 C7_4 C8_4 C9_4 174.4(2) . . . . ?
O1_4 C7_4 C8_4 C9_4 -4.6(4) . . . . ?
N1_4 C7_4 C8_4 C13_4 -5.2(4) . . . . ?
O1_4 C7_4 C8_4 C13_4 175.7(2) . . . . ?
C13_4 C8_4 C9_4 C10_4 -0.5(4) . . . . ?
C7_4 C8_4 C9_4 C10_4 179.9(2) . . . . ?
C8_4 C9_4 C10_4 C11_4 -0.5(4) . . . . ?
C8_4 C9_4 C10_4 S1_4 -179.77(19) . . . . ?
O3_4 S1_4 C10_4 C9_4 66.7(2) . . . . ?
O5_4 S1_4 C10_4 C9_4 -171.08(19) . . . . ?
O6_4 S1_4 C10_4 C9_4 -53.0(2) . . . . ?
Ca1 S1_4 C10_4 C9_4 -84.3(2) . . . . ?
O3_4 S1_4 C10_4 C11_4 -112.6(2) . . . . ?
O5_4 S1_4 C10_4 C11_4 9.7(2) . . . . ?
O6_4 S1_4 C10_4 C11_4 127.8(2) . . . . ?
Ca1 S1_4 C10_4 C11_4 96.5(2) . . . . ?
C9_4 C10_4 C11_4 C12_4 0.6(4) . . . . ?
S1_4 C10_4 C11_4 C12_4 179.83(19) . . . . ?
C10_4 C11_4 C12_4 C13_4 0.3(4) . . . . ?
C10_4 C11_4 C12_4 Cl1_4 179.69(19) . . . . ?
C11_4 C12_4 C13_4 O2_4 178.5(2) . . . . ?
Cl1_4 C12_4 C13_4 O2_4 -0.9(3) . . . . ?
C11_4 C12_4 C13_4 C8_4 -1.3(4) . . . . ?
Cl1_4 C12_4 C13_4 C8_4 179.32(19) . . . . ?
C9_4 C8_4 C13_4 O2_4 -178.4(2) . . . . ?
C7_4 C8_4 C13_4 O2_4 1.2(4) . . . . ?
C9_4 C8_4 C13_4 C12_4 1.3(4) . . . . ?
C7_4 C8_4 C13_4 C12_4 -179.0(2) . . . . ?
O3_5 S1_5 O5_5 Ca3 -19.5(6) . . . . ?
O6_5 S1_5 O5_5 Ca3 109.6(6) . . . . ?
C10_5 S1_5 O5_5 Ca3 -136.4(5) . . . . ?
Ca2 S1_5 O5_5 Ca3 118.7(6) . . . . ?
O3_5 S1_5 O6_5 Ca2 146.16(12) . . . . ?
O5_5 S1_5 O6_5 Ca2 15.83(16) . . . . ?
C10_5 S1_5 O6_5 Ca2 -98.35(14) . . . . ?
C7_5 N1_5 C1_5 C6_5 0.0(3) . . . . ?
C7_5 N1_5 C1_5 C2_5 178.4(3) . . . . ?
C6_5 C1_5 C2_5 C3_5 -0.1(4) . . . . ?
N1_5 C1_5 C2_5 C3_5 -178.2(3) . . . . ?
C1_5 C2_5 C3_5 C4_5 -0.9(4) . . . . ?
C2_5 C3_5 C4_5 C5_5 0.7(4) . . . . ?
C3_5 C4_5 C5_5 C6_5 0.5(4) . . . . ?
C4_5 C5_5 C6_5 O1_5 178.4(3) . . . . ?
C4_5 C5_5 C6_5 C1_5 -1.5(4) . . . . ?
C7_5 O1_5 C6_5 C5_5 -179.9(3) . . . . ?
C7_5 O1_5 C6_5 C1_5 0.0(3) . . . . ?
C2_5 C1_5 C6_5 C5_5 1.4(4) . . . . ?
N1_5 C1_5 C6_5 C5_5 179.9(2) . . . . ?
C2_5 C1_5 C6_5 O1_5 -178.5(2) . . . . ?
N1_5 C1_5 C6_5 O1_5 0.0(3) . . . . ?
C1_5 N1_5 C7_5 O1_5 -0.1(3) . . . . ?
C1_5 N1_5 C7_5 C8_5 -179.9(2) . . . . ?
C6_5 O1_5 C7_5 N1_5 0.1(3) . . . . ?
C6_5 O1_5 C7_5 C8_5 179.9(2) . . . . ?
N1_5 C7_5 C8_5 C9_5 174.3(3) . . . . ?
O1_5 C7_5 C8_5 C9_5 -5.6(4) . . . . ?
N1_5 C7_5 C8_5 C13_5 -4.6(4) . . . . ?
O1_5 C7_5 C8_5 C13_5 175.5(2) . . . . ?
C13_5 C8_5 C9_5 C10_5 -1.1(4) . . . . ?
C7_5 C8_5 C9_5 C10_5 180.0(2) . . . . ?
C8_5 C9_5 C10_5 C11_5 -0.2(4) . . . . ?
C8_5 C9_5 C10_5 S1_5 -179.62(19) . . . . ?
O3_5 S1_5 C10_5 C9_5 70.2(2) . . . . ?
O5_5 S1_5 C10_5 C9_5 -167.4(2) . . . . ?
O6_5 S1_5 C10_5 C9_5 -49.2(2) . . . . ?
Ca2 S1_5 C10_5 C9_5 -85.4(2) . . . . ?
O3_5 S1_5 C10_5 C11_5 -109.2(2) . . . . ?
O5_5 S1_5 C10_5 C11_5 13.2(2) . . . . ?
O6_5 S1_5 C10_5 C11_5 131.4(2) . . . . ?
Ca2 S1_5 C10_5 C11_5 95.2(2) . . . . ?
C9_5 C10_5 C11_5 C12_5 0.9(4) . . . . ?
S1_5 C10_5 C11_5 C12_5 -179.7(2) . . . . ?
C10_5 C11_5 C12_5 C13_5 -0.2(4) . . . . ?
C10_5 C11_5 C12_5 Cl1_5 178.89(19) . . . . ?
C11_5 C12_5 C13_5 O2_5 179.2(2) . . . . ?
Cl1_5 C12_5 C13_5 O2_5 0.1(3) . . . . ?
C11_5 C12_5 C13_5 C8_5 -1.1(4) . . . . ?
Cl1_5 C12_5 C13_5 C8_5 179.83(19) . . . . ?
C9_5 C8_5 C13_5 O2_5 -178.6(2) . . . . ?
C7_5 C8_5 C13_5 O2_5 0.3(4) . . . . ?
C9_5 C8_5 C13_5 C12_5 1.7(4) . . . . ?
C7_5 C8_5 C13_5 C12_5 -179.3(2) . . . . ?
O3_6 S1_6 O5_6 Ca1 -135.23(14) . . . 1_655 ?
O6_6 S1_6 O5_6 Ca1 -6.30(19) . . . 1_655 ?
C10_6 S1_6 O5_6 Ca1 109.04(16) . . . 1_655 ?
O3_6 S1_6 O6_6 Ca3 -75.6(3) . . . . ?
O5_6 S1_6 O6_6 Ca3 155.2(3) . . . . ?
C10_6 S1_6 O6_6 Ca3 40.8(3) . . . . ?
C7_6 N1_6 C1_6 C6_6 0.0(3) . . . . ?
C7_6 N1_6 C1_6 C2_6 178.5(3) . . . . ?
C6_6 C1_6 C2_6 C3_6 0.1(4) . . . . ?
N1_6 C1_6 C2_6 C3_6 -178.3(3) . . . . ?
C1_6 C2_6 C3_6 C4_6 -0.4(4) . . . . ?
C2_6 C3_6 C4_6 C5_6 0.3(4) . . . . ?
C3_6 C4_6 C5_6 C6_6 0.2(4) . . . . ?
C4_6 C5_6 C6_6 C1_6 -0.6(4) . . . . ?
C4_6 C5_6 C6_6 O1_6 178.5(3) . . . . ?
C2_6 C1_6 C6_6 C5_6 0.5(4) . . . . ?
N1_6 C1_6 C6_6 C5_6 179.2(3) . . . . ?
C2_6 C1_6 C6_6 O1_6 -178.8(2) . . . . ?
N1_6 C1_6 C6_6 O1_6 -0.1(3) . . . . ?
C7_6 O1_6 C6_6 C5_6 -179.1(3) . . . . ?
C7_6 O1_6 C6_6 C1_6 0.1(3) . . . . ?
C1_6 N1_6 C7_6 O1_6 0.0(3) . . . . ?
C1_6 N1_6 C7_6 C8_6 179.7(2) . . . . ?
C6_6 O1_6 C7_6 N1_6 -0.1(3) . . . . ?
C6_6 O1_6 C7_6 C8_6 -179.7(2) . . . . ?
N1_6 C7_6 C8_6 C9_6 177.7(2) . . . . ?
O1_6 C7_6 C8_6 C9_6 -2.7(4) . . . . ?
N1_6 C7_6 C8_6 C13_6 -3.1(4) . . . . ?
O1_6 C7_6 C8_6 C13_6 176.5(2) . . . . ?
C13_6 C8_6 C9_6 C10_6 -0.1(4) . . . . ?
C7_6 C8_6 C9_6 C10_6 179.1(2) . . . . ?
C8_6 C9_6 C10_6 C11_6 0.1(4) . . . . ?
C8_6 C9_6 C10_6 S1_6 -179.93(19) . . . . ?
O3_6 S1_6 C10_6 C9_6 32.4(2) . . . . ?
O6_6 S1_6 C10_6 C9_6 -88.6(2) . . . . ?
O5_6 S1_6 C10_6 C9_6 153.3(2) . . . . ?
O3_6 S1_6 C10_6 C11_6 -147.6(2) . . . . ?
O6_6 S1_6 C10_6 C11_6 91.4(2) . . . . ?
O5_6 S1_6 C10_6 C11_6 -26.7(2) . . . . ?
C9_6 C10_6 C11_6 C12_6 -0.1(4) . . . . ?
S1_6 C10_6 C11_6 C12_6 179.95(19) . . . . ?
C10_6 C11_6 C12_6 C13_6 0.0(4) . . . . ?
C10_6 C11_6 C12_6 Cl1_6 -178.78(19) . . . . ?
C9_6 C8_6 C13_6 O2_6 179.2(2) . . . . ?
C7_6 C8_6 C13_6 O2_6 0.0(4) . . . . ?
C9_6 C8_6 C13_6 C12_6 0.0(4) . . . . ?
C7_6 C8_6 C13_6 C12_6 -179.1(2) . . . . ?
C11_6 C12_6 C13_6 O2_6 -179.2(2) . . . . ?
Cl1_6 C12_6 C13_6 O2_6 -0.4(3) . . . . ?
C11_6 C12_6 C13_6 C8_6 0.0(4) . . . . ?
Cl1_6 C12_6 C13_6 C8_6 178.84(19) . . . . ?
O3_7 S1_7 O5_7 Ca3 -127.36(11) . . . . ?
O6_7 S1_7 O5_7 Ca3 1.98(13) . . . . ?
C10_7 S1_7 O5_7 Ca3 115.64(11) . . . . ?
O3_7 S1_7 O6_7 Ca2 -43.7(2) . . . . ?
O5_7 S1_7 O6_7 Ca2 -173.48(16) . . . . ?
C10_7 S1_7 O6_7 Ca2 73.0(2) . . . . ?
Ca3 S1_7 O6_7 Ca2 -171.9(2) . . . . ?
O3_7 S1_7 O6_7 Ca3 128.14(10) . . . . ?
O5_7 S1_7 O6_7 Ca3 -1.60(10) . . . . ?
C10_7 S1_7 O6_7 Ca3 -115.14(10) . . . . ?
C7_7 N1_7 C1_7 C6_7 0.3(3) . . . . ?
C7_7 N1_7 C1_7 C2_7 178.9(3) . . . . ?
C6_7 C1_7 C2_7 C3_7 0.1(4) . . . . ?
N1_7 C1_7 C2_7 C3_7 -178.4(3) . . . . ?
C1_7 C2_7 C3_7 C4_7 -0.6(4) . . . . ?
C2_7 C3_7 C4_7 C5_7 0.7(4) . . . . ?
C3_7 C4_7 C5_7 C6_7 -0.2(4) . . . . ?
C4_7 C5_7 C6_7 C1_7 -0.4(4) . . . . ?
C4_7 C5_7 C6_7 O1_7 178.8(3) . . . . ?
C2_7 C1_7 C6_7 C5_7 0.4(4) . . . . ?
N1_7 C1_7 C6_7 C5_7 179.2(3) . . . . ?
C2_7 C1_7 C6_7 O1_7 -178.9(2) . . . . ?
N1_7 C1_7 C6_7 O1_7 -0.1(3) . . . . ?
C7_7 O1_7 C6_7 C5_7 -179.5(3) . . . . ?
C7_7 O1_7 C6_7 C1_7 -0.2(3) . . . . ?
C1_7 N1_7 C7_7 O1_7 -0.4(3) . . . . ?
C1_7 N1_7 C7_7 C8_7 -179.9(2) . . . . ?
C6_7 O1_7 C7_7 N1_7 0.4(3) . . . . ?
C6_7 O1_7 C7_7 C8_7 179.9(2) . . . . ?
N1_7 C7_7 C8_7 C9_7 178.1(3) . . . . ?
O1_7 C7_7 C8_7 C9_7 -1.3(4) . . . . ?
N1_7 C7_7 C8_7 C13_7 -2.9(4) . . . . ?
O1_7 C7_7 C8_7 C13_7 177.6(2) . . . . ?
C13_7 C8_7 C9_7 C10_7 0.1(4) . . . . ?
C7_7 C8_7 C9_7 C10_7 179.1(2) . . . . ?
C8_7 C9_7 C10_7 C11_7 0.2(4) . . . . ?
C8_7 C9_7 C10_7 S1_7 -179.25(19) . . . . ?
O3_7 S1_7 C10_7 C9_7 14.2(2) . . . . ?
O5_7 S1_7 C10_7 C9_7 137.1(2) . . . . ?
O6_7 S1_7 C10_7 C9_7 -107.9(2) . . . . ?
Ca3 S1_7 C10_7 C9_7 -175.20(17) . . . . ?
O3_7 S1_7 C10_7 C11_7 -165.2(2) . . . . ?
O5_7 S1_7 C10_7 C11_7 -42.4(2) . . . . ?
O6_7 S1_7 C10_7 C11_7 72.7(2) . . . . ?
Ca3 S1_7 C10_7 C11_7 5.4(2) . . . . ?
C9_7 C10_7 C11_7 C12_7 -0.1(4) . . . . ?
S1_7 C10_7 C11_7 C12_7 179.30(19) . . . . ?
C10_7 C11_7 C12_7 C13_7 -0.2(4) . . . . ?
C10_7 C11_7 C12_7 Cl1_7 -178.73(19) . . . . ?
C11_7 C12_7 C13_7 O2_7 -178.7(2) . . . . ?
Cl1_7 C12_7 C13_7 O2_7 -0.1(3) . . . . ?
C11_7 C12_7 C13_7 C8_7 0.4(4) . . . . ?
Cl1_7 C12_7 C13_7 C8_7 178.96(19) . . . . ?
C9_7 C8_7 C13_7 O2_7 178.7(2) . . . . ?
C7_7 C8_7 C13_7 O2_7 -0.3(4) . . . . ?
C9_7 C8_7 C13_7 C12_7 -0.3(4) . . . . ?
C7_7 C8_7 C13_7 C12_7 -179.3(2) . . . . ?
O3_8 S1_8 O5_8 Ca2 -131.79(15) . . . . ?
O6_8 S1_8 O5_8 Ca2 -3.3(2) . . . . ?
C10_8 S1_8 O5_8 Ca2 112.39(16) . . . . ?
O3_8 S1_8 O6_8 Ca1 -98.2(4) . . . . ?
O5_8 S1_8 O6_8 Ca1 133.1(4) . . . . ?
C10_8 S1_8 O6_8 Ca1 17.8(4) . . . . ?
C7_8 N1_8 C1_8 C6_8 -0.2(3) . . . . ?
C7_8 N1_8 C1_8 C2_8 178.9(3) . . . . ?
C6_8 C1_8 C2_8 C3_8 0.4(4) . . . . ?
N1_8 C1_8 C2_8 C3_8 -178.5(3) . . . . ?
C1_8 C2_8 C3_8 C4_8 -0.7(4) . . . . ?
C2_8 C3_8 C4_8 C5_8 0.6(4) . . . . ?
C3_8 C4_8 C5_8 C6_8 -0.2(4) . . . . ?
C4_8 C5_8 C6_8 O1_8 178.9(3) . . . . ?
C4_8 C5_8 C6_8 C1_8 -0.1(4) . . . . ?
C7_8 O1_8 C6_8 C5_8 -178.9(3) . . . . ?
C7_8 O1_8 C6_8 C1_8 0.2(3) . . . . ?
C2_8 C1_8 C6_8 C5_8 0.0(4) . . . . ?
N1_8 C1_8 C6_8 C5_8 179.1(3) . . . . ?
C2_8 C1_8 C6_8 O1_8 -179.2(2) . . . . ?
N1_8 C1_8 C6_8 O1_8 0.0(3) . . . . ?
C1_8 N1_8 C7_8 O1_8 0.3(3) . . . . ?
C1_8 N1_8 C7_8 C8_8 179.4(2) . . . . ?
C6_8 O1_8 C7_8 N1_8 -0.3(3) . . . . ?
C6_8 O1_8 C7_8 C8_8 -179.5(2) . . . . ?
N1_8 C7_8 C8_8 C9_8 179.5(3) . . . . ?
O1_8 C7_8 C8_8 C9_8 -1.5(4) . . . . ?
N1_8 C7_8 C8_8 C13_8 -1.9(4) . . . . ?
O1_8 C7_8 C8_8 C13_8 177.2(2) . . . . ?
C13_8 C8_8 C9_8 C10_8 -0.1(4) . . . . ?
C7_8 C8_8 C9_8 C10_8 178.6(2) . . . . ?
C8_8 C9_8 C10_8 C11_8 0.5(4) . . . . ?
C8_8 C9_8 C10_8 S1_8 -179.2(2) . . . . ?
O3_8 S1_8 C10_8 C9_8 37.1(2) . . . . ?
O6_8 S1_8 C10_8 C9_8 -83.4(2) . . . . ?
O5_8 S1_8 C10_8 C9_8 157.7(2) . . . . ?
O3_8 S1_8 C10_8 C11_8 -142.7(2) . . . . ?
O6_8 S1_8 C10_8 C11_8 96.8(2) . . . . ?
O5_8 S1_8 C10_8 C11_8 -22.1(2) . . . . ?
C9_8 C10_8 C11_8 C12_8 -0.7(4) . . . . ?
S1_8 C10_8 C11_8 C12_8 179.08(19) . . . . ?
C10_8 C11_8 C12_8 C13_8 0.4(4) . . . . ?
C10_8 C11_8 C12_8 Cl1_8 -178.50(19) . . . . ?
C11_8 C12_8 C13_8 O2_8 -178.6(2) . . . . ?
Cl1_8 C12_8 C13_8 O2_8 0.3(3) . . . . ?
C11_8 C12_8 C13_8 C8_8 0.1(4) . . . . ?
Cl1_8 C12_8 C13_8 C8_8 178.98(19) . . . . ?
C9_8 C8_8 C13_8 O2_8 178.4(2) . . . . ?
C7_8 C8_8 C13_8 O2_8 -0.2(4) . . . . ?
C9_8 C8_8 C13_8 C12_8 -0.3(4) . . . . ?
C7_8 C8_8 C13_8 C12_8 -178.9(2) . . . . ?
Ca1 O1_9 S1_9 C2_9 -102.27(16) . . . . ?
Ca1 O1_9 S1_9 C1_9 154.98(15) . . . . ?
Ca2 O1_10 S1_10 C2_10 -103.74(16) . . . . ?
Ca2 O1_10 S1_10 C1_10 153.28(15) . . . . ?
Ca3 O1_11 S1_11 C2_11 -99.63(17) . . . . ?
Ca3 O1_11 S1_11 C1_11 157.70(15) . . . . ?
Ca1 O1_12 S1_12 C2_12 -72.32(17) . . . . ?
Ca1 O1_12 S1_12 C1_12 -176.42(15) . . . . ?
Ca3 O1_13 S1_13 C1_13 91.24(19) . . . . ?
Ca3 O1_13 S1_13 C2_13 -166.19(17) . . . . ?
Ca3 O1_14 S1_14 C1_14 -166.6(18) . . . . ?
Ca3 O1_14 S1_14 C2_14 -64(2) . . . . ?
